data_7106902
loop_
_publ_author_name
'Evangelia S. Koumousi'
'Shreya Mukherjee'
'Christine M. Beavers'
'Simon J. Teat'
'George Christou'
'Theocharis C. Stamatatos'

_publ_section_title
;
 Towards models of the oxygen-evolving complex (OEC) of photosystem II: a
 Mn4Ca cluster of relevance to low oxidation states of the OEC
;
_journal_name_full Chem.Commun.
_journal_page_first 11128
_journal_paper_doi 10.1039/c1cc13770k
_journal_volume 47
_journal_year 2011
_chemical_formula_moiety
;
C56 H36 Ca Mn4 N4 O20, 2(C8 H20 N), 4(C H2 Cl2)
;
_chemical_formula_sum 'C76 H84 Ca Cl8 Mn4 N6 O20'
_chemical_formula_weight 1944.93
_chemical_name_systematic
;
?
;
_space_group_IT_number 15
_symmetry_cell_setting monoclinic
_symmetry_space_group_name_Hall '-C 2yc'
_symmetry_space_group_name_H-M 'C 1 2/c 1'
_atom_sites_solution_hydrogens geom
_atom_sites_solution_primary direct
_atom_sites_solution_secondary difmap
_audit_creation_method SHELXL-97
_cell_angle_alpha 90.00
_cell_angle_beta 96.006(2)
_cell_angle_gamma 90.00
_cell_formula_units_Z 8
_cell_length_a 27.7602(9)
_cell_length_b 27.4445(8)
_cell_length_c 22.1179(6)
_cell_measurement_reflns_used 9487
_cell_measurement_temperature 150(2)
_cell_measurement_theta_max 30.66
_cell_measurement_theta_min 2.43
_cell_volume 16758.4(9)
_computing_cell_refinement 'SAINT V7.68A (Bruker, 2010)'
_computing_data_collection 'Apex2 v2010.3 (Bruker, 2010)'
_computing_data_reduction SAINT
_computing_molecular_graphics 'SHELXTL 5.1, XP (Sheldrick, 1994)'
_computing_publication_material SHELXL-97
_computing_structure_refinement 'SHELXL-97 (Sheldrick, 1997)'
_computing_structure_solution SHELXS
_diffrn_ambient_temperature 150(2)
_diffrn_detector_area_resol_mean 8.3
_diffrn_measured_fraction_theta_full 0.997
_diffrn_measured_fraction_theta_max 0.997
_diffrn_measurement_device_type 'Bruker Apex2'
_diffrn_measurement_method \w
_diffrn_radiation_monochromator silicon(111)
_diffrn_radiation_source 'Beamline 11.3.1 at the Advanced Light Source'
_diffrn_radiation_type synchrotron
_diffrn_radiation_wavelength 0.77490
_diffrn_reflns_av_R_equivalents 0.0512
_diffrn_reflns_av_sigmaI/netI 0.0394
_diffrn_reflns_limit_h_max 34
_diffrn_reflns_limit_h_min -34
_diffrn_reflns_limit_k_max 34
_diffrn_reflns_limit_k_min -34
_diffrn_reflns_limit_l_max 27
_diffrn_reflns_limit_l_min -27
_diffrn_reflns_number 92201
_diffrn_reflns_theta_full 28.90
_diffrn_reflns_theta_max 28.90
_diffrn_reflns_theta_min 2.83
_exptl_absorpt_coefficient_mu 1.232
_exptl_absorpt_correction_T_max 0.84
_exptl_absorpt_correction_T_min 0.70
_exptl_absorpt_correction_type multi-scan
_exptl_absorpt_process_details 'SADABS-2008/1 (Sheldrick, 2008)'
_exptl_crystal_colour 'dark brown'
_exptl_crystal_density_diffrn 1.542
_exptl_crystal_density_method 'not measured'
_exptl_crystal_description block
_exptl_crystal_F_000 7984
_exptl_crystal_size_max 0.32
_exptl_crystal_size_mid 0.17
_exptl_crystal_size_min 0.15
_platon_squeeze_details
;
;
_refine_diff_density_max 2.228
_refine_diff_density_min -0.819
_refine_diff_density_rms 0.107
_refine_ls_extinction_method none
_refine_ls_goodness_of_fit_ref 1.059
_refine_ls_hydrogen_treatment constr
_refine_ls_matrix_type full
_refine_ls_number_parameters 1525
_refine_ls_number_reflns 16995
_refine_ls_number_restraints 2538
_refine_ls_restrained_S_all 1.019
_refine_ls_R_factor_all 0.1072
_refine_ls_R_factor_gt 0.0910
_refine_ls_shift/su_max 0.001
_refine_ls_shift/su_mean 0.000
_refine_ls_structure_factor_coef Fsqd
_refine_ls_weighting_details 'calc w=1/[\s^2^(Fo^2^)+(0.1955P)^2^+32.8303P] where P=(Fo^2^+2Fc^2^)/3'
_refine_ls_weighting_scheme calc
_refine_ls_wR_factor_gt 0.2788
_refine_ls_wR_factor_ref 0.2968
_reflns_number_gt 12650
_reflns_number_total 16995
_reflns_threshold_expression I>2\s(I)
_cod_data_source_file c1cc13770k.txt
_cod_data_source_block ek403d
_cod_original_sg_symbol_H-M 'C 2/c'
_cod_database_code 7106902

loop_
_symmetry_equiv_pos_as_xyz
'x, y, z'
'-x, y, -z+1/2'
'x+1/2, y+1/2, z'
'-x+1/2, y+1/2, -z+1/2'
'-x, -y, -z'
'x, -y, z-1/2'
'-x+1/2, -y+1/2, -z'
'x+1/2, -y+1/2, z-1/2'

loop_
_atom_site_label
_atom_site_type_symbol
_atom_site_fract_x
_atom_site_fract_y
_atom_site_fract_z
_atom_site_U_iso_or_equiv
_atom_site_adp_type
_atom_site_occupancy
_atom_site_symmetry_multiplicity
_atom_site_calc_flag
_atom_site_refinement_flags
_atom_site_disorder_assembly
_atom_site_disorder_group
Mn1_10 Mn 0.35367(3) 0.17393(3) 0.39802(3) 0.0488(2) Uani 0.90 1 d PU A 1
Mn2_10 Mn 0.32625(3) 0.00953(3) 0.37554(3) 0.0541(2) Uani 0.90 1 d PU A 1
Mn4_10 Mn 0.18894(3) 0.20282(3) 0.38416(3) 0.0493(2) Uani 0.90 1 d PU A 1
Mn3_10 Mn 0.16135(3) 0.03723(3) 0.36833(4) 0.0545(2) Uani 0.90 1 d PU A 1
Ca1_10 Ca 0.25422(6) 0.11109(7) 0.29985(6) 0.0500(5) Uani 0.90 1 d PU A 1
O21_10 O 0.28656(13) 0.16896(11) 0.37809(15) 0.0497(7) Uani 0.90 1 d PU A 1
O11_10 O 0.31892(14) 0.07706(12) 0.37253(16) 0.0535(8) Uani 0.90 1 d PU A 1
O41_10 O 0.22788(14) 0.04505(12) 0.36386(16) 0.0557(8) Uani 0.90 1 d PU A 1
O31_10 O 0.19361(13) 0.13673(12) 0.36456(15) 0.0522(8) Uani 0.90 1 d PU A 1
O81_10 O 0.14254(17) 0.01820(16) 0.27919(18) 0.0704(11) Uani 0.90 1 d PU A 1
O82_10 O 0.18181(15) 0.08211(13) 0.24600(16) 0.0604(9) Uani 0.90 1 d PU A 1
C81_10 C 0.1580(2) 0.04417(18) 0.2366(2) 0.0546(11) Uani 0.90 1 d PU A 1
C82_10 C 0.1455(2) 0.02726(19) 0.1726(2) 0.0555(12) Uani 0.90 1 d PU A 1
C83_10 C 0.1133(2) -0.0110(2) 0.1586(3) 0.0620(13) Uani 0.90 1 d PU A 1
H83A_10 H 0.0975 -0.0266 0.1895 0.074 Uiso 0.90 1 calc PR A 1
C84_10 C 0.1047(3) -0.0261(2) 0.0971(3) 0.0742(17) Uani 0.90 1 d PU A 1
H84A_10 H 0.0832 -0.0524 0.0862 0.089 Uiso 0.90 1 calc PR A 1
C85_10 C 0.1271(3) -0.0027(3) 0.0538(3) 0.0758(17) Uani 0.90 1 d PU A 1
H85A_10 H 0.1202 -0.0124 0.0126 0.091 Uiso 0.90 1 calc PR A 1
C86_10 C 0.1590(3) 0.0339(3) 0.0671(3) 0.0728(16) Uani 0.90 1 d PU A 1
H86A_10 H 0.1752 0.0488 0.0361 0.087 Uiso 0.90 1 calc PR A 1
C87_10 C 0.1675(2) 0.0491(2) 0.1270(3) 0.0661(14) Uani 0.90 1 d PU A 1
H87A_10 H 0.1892 0.0754 0.1368 0.079 Uiso 0.90 1 calc PR A 1
O61_10 O 0.32350(15) 0.14390(14) 0.26071(17) 0.0619(9) Uani 0.90 1 d PU A 1
O71_10 O 0.16603(16) 0.22605(15) 0.29642(18) 0.0640(10) Uani 0.90 1 d PU A 1
O72_10 O 0.22172(15) 0.18307(14) 0.25390(17) 0.0601(9) Uani 0.90 1 d PU A 1
C71_10 C 0.1851(2) 0.20789(18) 0.2506(2) 0.0541(11) Uani 0.90 1 d PU A 1
C72_10 C 0.1589(2) 0.2196(2) 0.1886(3) 0.0607(13) Uani 0.90 1 d PU A 1
C73_10 C 0.1212(3) 0.2521(2) 0.1825(3) 0.0740(16) Uani 0.90 1 d PU A 1
H73A_10 H 0.1118 0.2688 0.2170 0.089 Uiso 0.90 1 calc PR A 1
C74_10 C 0.0972(3) 0.2602(3) 0.1256(4) 0.089(2) Uani 0.90 1 d PU A 1
H74A_10 H 0.0720 0.2837 0.1208 0.107 Uiso 0.90 1 calc PR A 1
C75_10 C 0.1093(3) 0.2343(3) 0.0745(3) 0.088(2) Uani 0.90 1 d PU A 1
H75A_10 H 0.0917 0.2393 0.0359 0.106 Uiso 0.90 1 calc PR A 1
C76_10 C 0.1467(3) 0.2020(3) 0.0812(3) 0.0850(19) Uani 0.90 1 d PU A 1
H76A_10 H 0.1553 0.1843 0.0471 0.102 Uiso 0.90 1 calc PR A 1
C77_10 C 0.1724(3) 0.1948(3) 0.1386(3) 0.0750(16) Uani 0.90 1 d PU A 1
H77A_10 H 0.1990 0.1730 0.1431 0.090 Uiso 0.90 1 calc PR A 1
O62_10 O 0.37026(15) 0.19819(14) 0.31355(17) 0.0607(9) Uani 0.90 1 d PU A 1
O51_10 O 0.34558(18) -0.00074(15) 0.28784(18) 0.0722(11) Uani 0.90 1 d PU A 1
O52_10 O 0.28187(16) 0.04313(14) 0.24922(18) 0.0648(10) Uani 0.90 1 d PU A 1
C51_10 C 0.3201(2) 0.02035(19) 0.2437(2) 0.0596(13) Uani 0.90 1 d PU A 1
C52_10 C 0.3863(4) -0.0180(4) 0.1127(4) 0.102(2) Uani 0.90 1 d PU A 1
H52A_10 H 0.4124 -0.0384 0.1042 0.123 Uiso 0.90 1 calc PR A 1
C53_10 C 0.3358(3) 0.0159(2) 0.1825(3) 0.0682(14) Uani 0.90 1 d PU A 1
C54_10 C 0.3744(3) -0.0138(3) 0.1716(3) 0.0826(18) Uani 0.90 1 d PU A 1
H54A_10 H 0.3923 -0.0308 0.2039 0.099 Uiso 0.90 1 calc PR A 1
C55_10 C 0.3598(4) 0.0077(4) 0.0657(4) 0.110(3) Uani 0.90 1 d PU A 1
H55A_10 H 0.3674 0.0032 0.0252 0.133 Uiso 0.90 1 calc PR A 1
C56_10 C 0.3232(4) 0.0389(4) 0.0763(3) 0.100(2) Uani 0.90 1 d PU A 1
H56A_10 H 0.3064 0.0571 0.0442 0.121 Uiso 0.90 1 calc PR A 1
C57_10 C 0.3118(3) 0.0429(3) 0.1339(3) 0.0836(19) Uani 0.90 1 d PU A 1
H57A_10 H 0.2868 0.0647 0.1422 0.100 Uiso 0.90 1 calc PR A 1
N41_10 N 0.25578(18) 0.00345(16) 0.38037(19) 0.0530(10) Uani 0.90 1 d PU A 1
N31_10 N 0.15531(17) 0.10837(16) 0.37865(19) 0.0526(10) Uani 0.90 1 d PU A 1
N21_10 N 0.25991(17) 0.20883(16) 0.39431(19) 0.0498(10) Uani 0.90 1 d PU A 1
N11_10 N 0.36023(17) 0.10303(16) 0.39578(19) 0.0512(9) Uani 0.90 1 d PU A 1
O23_10 O 0.18395(15) 0.26387(13) 0.41769(17) 0.0569(9) Uani 0.90 1 d PU A 1
O42_10 O 0.18431(16) -0.02527(13) 0.40206(18) 0.0589(9) Uani 0.90 1 d PU A 1
O12_10 O 0.39003(14) 0.02747(13) 0.41516(17) 0.0571(8) Uani 0.90 1 d PU A 1
C33_10 C 0.0494(3) 0.1382(3) 0.4552(4) 0.0888(19) Uani 0.90 1 d PU A 1
H33A_10 H 0.0573 0.1713 0.4640 0.107 Uiso 0.90 1 calc PR A 1
C65_10 C 0.3698(4) 0.2583(4) 0.1033(3) 0.105(2) Uani 0.90 1 d PU A 1
H65A_10 H 0.3761 0.2738 0.0666 0.126 Uiso 0.90 1 calc PR A 1
O32_10 O 0.12733(14) 0.18041(14) 0.40863(17) 0.0575(9) Uani 0.90 1 d PU A 1
O22_10 O 0.33521(13) 0.23672(12) 0.42804(16) 0.0529(8) Uani 0.90 1 d PU A 1
O43_10 O 0.33346(17) -0.05547(14) 0.3968(2) 0.0711(11) Uani 0.90 1 d PU A 1
C15_10 C 0.5349(3) 0.1279(3) 0.4852(5) 0.107(3) Uani 0.90 1 d PU A 1
H15A_10 H 0.5668 0.1396 0.4967 0.129 Uiso 0.90 1 calc PR A 1
O33_10 O 0.09921(16) 0.02963(15) 0.3894(2) 0.0700(11) Uani 0.90 1 d PU A 1
C27_10 C 0.2170(2) 0.29555(17) 0.4408(2) 0.0542(11) Uani 0.90 1 d PU A 1
O13_10 O 0.41638(15) 0.17814(14) 0.4354(2) 0.0659(10) Uani 0.90 1 d PU A 1
C41_10 C 0.2304(2) -0.03105(19) 0.4002(2) 0.0552(11) Uani 0.90 1 d PU A 1
C42_10 C 0.2534(2) -0.07801(18) 0.4200(2) 0.0573(13) Uani 0.90 1 d PU A 1
C21_10 C 0.28786(19) 0.24289(16) 0.4215(2) 0.0484(10) Uani 0.90 1 d PU A 1
C11_10 C 0.3959(2) 0.07356(19) 0.4171(2) 0.0538(11) Uani 0.90 1 d PU A 1
C61_10 C 0.3485(2) 0.18104(19) 0.2646(2) 0.0547(11) Uani 0.90 1 d PU A 1
C13_10 C 0.4804(3) 0.0614(3) 0.4611(4) 0.0833(19) Uani 0.90 1 d PU A 1
H13A_10 H 0.4745 0.0273 0.4576 0.100 Uiso 0.90 1 calc PR A 1
C22_10 C 0.2675(2) 0.28707(18) 0.4431(2) 0.0509(11) Uani 0.90 1 d PU A 1
C32_10 C 0.0805(2) 0.1105(3) 0.4247(3) 0.0682(15) Uani 0.90 1 d PU A 1
C35_10 C -0.0024(3) 0.0704(3) 0.4615(4) 0.094(2) Uani 0.90 1 d PU A 1
H35A_10 H -0.0314 0.0568 0.4734 0.113 Uiso 0.90 1 calc PR A 1
C16_10 C 0.4982(3) 0.1602(3) 0.4702(4) 0.094(2) Uani 0.90 1 d PU A 1
H16A_10 H 0.5046 0.1941 0.4739 0.113 Uiso 0.90 1 calc PR A 1
C34_10 C 0.0069(4) 0.1188(4) 0.4735(4) 0.101(2) Uani 0.90 1 d PU A 1
H34A_10 H -0.0149 0.1384 0.4935 0.121 Uiso 0.90 1 calc PR A 1
C66_10 C 0.3408(4) 0.2192(4) 0.1011(4) 0.112(3) Uani 0.90 1 d PU A 1
H66A_10 H 0.3250 0.2092 0.0629 0.135 Uiso 0.90 1 calc PR A 1
C26_10 C 0.2015(2) 0.33957(19) 0.4626(2) 0.0599(13) Uani 0.90 1 d PU A 1
H26A_10 H 0.1677 0.3454 0.4613 0.072 Uiso 0.90 1 calc PR A 1
C31_10 C 0.1222(2) 0.1338(2) 0.4036(2) 0.0557(11) Uani 0.90 1 d PU A 1
C24_10 C 0.2828(3) 0.36674(19) 0.4889(2) 0.0632(14) Uani 0.90 1 d PU A 1
H24A_10 H 0.3050 0.3910 0.5048 0.076 Uiso 0.90 1 calc PR A 1
C14_10 C 0.5261(3) 0.0781(3) 0.4838(5) 0.105(3) Uani 0.90 1 d PU A 1
H14A_10 H 0.5509 0.0558 0.4980 0.126 Uiso 0.90 1 calc PR A 1
C47_10 C 0.3031(2) -0.08729(19) 0.4144(2) 0.0588(13) Uani 0.90 1 d PU A 1
C12_10 C 0.4425(2) 0.0946(2) 0.4433(3) 0.0669(14) Uani 0.90 1 d PU A 1
C43_10 C 0.2243(3) -0.1146(2) 0.4410(3) 0.0703(15) Uani 0.90 1 d PU A 1
H43A_10 H 0.1916 -0.1074 0.4465 0.084 Uiso 0.90 1 calc PR A 1
C23_10 C 0.2996(2) 0.32369(18) 0.4689(2) 0.0561(12) Uani 0.90 1 d PU A 1
H23A_10 H 0.3336 0.3180 0.4722 0.067 Uiso 0.90 1 calc PR A 1
C45_10 C 0.2911(3) -0.1702(2) 0.4474(3) 0.0769(17) Uani 0.90 1 d PU A 1
H45A_10 H 0.3041 -0.2018 0.4562 0.092 Uiso 0.90 1 calc PR A 1
C37_10 C 0.0700(2) 0.0601(2) 0.4156(3) 0.0640(14) Uani 0.90 1 d PU A 1
C62_10 C 0.3549(2) 0.2091(2) 0.2080(2) 0.0620(13) Uani 0.90 1 d PU A 1
C44_10 C 0.2420(3) -0.1612(2) 0.4539(3) 0.0854(19) Uani 0.90 1 d PU A 1
H44A_10 H 0.2216 -0.1862 0.4668 0.103 Uiso 0.90 1 calc PR A 1
C63_10 C 0.3840(2) 0.2503(2) 0.2103(3) 0.0667(14) Uani 0.90 1 d PU A 1
H63A_10 H 0.3997 0.2609 0.2482 0.080 Uiso 0.90 1 calc PR A 1
C36_10 C 0.0273(2) 0.0415(3) 0.4340(3) 0.0726(16) Uani 0.90 1 d PU A 1
H36A_10 H 0.0192 0.0082 0.4271 0.087 Uiso 0.90 1 calc PR A 1
C46_10 C 0.3205(3) -0.13488(19) 0.4287(3) 0.0648(14) Uani 0.90 1 d PU A 1
H46A_10 H 0.3535 -0.1422 0.4252 0.078 Uiso 0.90 1 calc PR A 1
C17_10 C 0.4512(2) 0.1444(2) 0.4495(3) 0.0700(15) Uani 0.90 1 d PU A 1
C25_10 C 0.2333(3) 0.3754(2) 0.4861(3) 0.0663(15) Uani 0.90 1 d PU A 1
H25A_10 H 0.2214 0.4054 0.5001 0.080 Uiso 0.90 1 calc PR A 1
C64_10 C 0.3906(3) 0.2765(3) 0.1578(3) 0.0868(19) Uani 0.90 1 d PU A 1
H64A_10 H 0.4088 0.3058 0.1596 0.104 Uiso 0.90 1 calc PR A 1
C67_10 C 0.3330(3) 0.1926(3) 0.1530(3) 0.089(2) Uani 0.90 1 d PU A 1
H67A_10 H 0.3133 0.1641 0.1505 0.107 Uiso 0.90 1 calc PR A 1
Mn1_11 Mn 0.35729(19) 0.04970(19) 0.3908(3) 0.074(2) Uani 0.10 1 d PGU B 2
Mn4_11 Mn 0.1928(2) 0.01861(19) 0.3738(3) 0.078(2) Uani 0.10 1 d PGU B 2
Ca1_11 Ca 0.25717(18) 0.11877(18) 0.30328(17) 0.048(5) Uani 0.10 1 d PGU B 2
Mn2_11 Mn 0.3283(2) 0.21439(18) 0.3929(3) 0.076(2) Uani 0.10 1 d PGU B 2
Mn3_11 Mn 0.16385(19) 0.1839(2) 0.3824(3) 0.076(2) Uani 0.10 1 d PGU B 2
O21_11 O 0.29063(18) 0.05507(16) 0.3720(2) 0.060(5) Uani 0.10 1 d PGU B 2
O11_11 O 0.32156(17) 0.14719(17) 0.3805(2) 0.062(5) Uani 0.10 1 d PGU B 2
O41_11 O 0.23036(18) 0.17828(17) 0.3760(2) 0.054(4) Uani 0.10 1 d PGU B 2
O31_11 O 0.19695(17) 0.08601(19) 0.3644(2) 0.058(4) Uani 0.10 1 d PGU B 2
O81_11 O 0.1455(2) 0.2113(2) 0.2968(3) 0.057(6) Uani 0.10 1 d PGU B 2
O82_11 O 0.1844(2) 0.1512(2) 0.2539(2) 0.065(5) Uani 0.10 1 d PGU B 2
C81_11 C 0.1598(2) 0.1902(2) 0.2503(3) 0.064(5) Uani 0.10 1 d PGU B 2
C82_11 C 0.1478(3) 0.2121(3) 0.1891(3) 0.067(5) Uani 0.10 1 d PGU B 2
C83_11 C 0.1163(3) 0.2509(3) 0.1818(4) 0.075(5) Uani 0.10 1 d PGU B 2
H83B_11 H 0.1025 0.2641 0.2158 0.090 Uiso 0.10 1 calc PR B 2
C84_11 C 0.1045(3) 0.2710(4) 0.1234(4) 0.083(5) Uani 0.10 1 d PGU B 2
H84B_11 H 0.0814 0.2965 0.1169 0.099 Uiso 0.10 1 calc PR B 2
C85_11 C 0.1271(4) 0.2530(4) 0.0765(3) 0.086(5) Uani 0.10 1 d PGU B 2
H85B_11 H 0.1196 0.2667 0.0371 0.104 Uiso 0.10 1 calc PR B 2
C86_11 C 0.1602(4) 0.2158(4) 0.0839(3) 0.083(5) Uani 0.10 1 d PGU B 2
H86B_11 H 0.1765 0.2046 0.0508 0.099 Uiso 0.10 1 calc PR B 2
C87_11 C 0.1694(3) 0.1949(3) 0.1419(3) 0.075(5) Uani 0.10 1 d PGU B 2
H87B_11 H 0.1912 0.1682 0.1478 0.089 Uiso 0.10 1 calc PR B 2
O61_11 O 0.3259(2) 0.0920(2) 0.2590(2) 0.074(6) Uani 0.10 1 d PGU B 2
O71_11 O 0.1698(2) 0.0034(2) 0.2836(3) 0.065(6) Uani 0.10 1 d PGU B 2
O72_11 O 0.2255(2) 0.0518(2) 0.2469(2) 0.066(5) Uani 0.10 1 d PGU B 2
C71_11 C 0.1880(2) 0.0263(2) 0.2404(3) 0.062(5) Uani 0.10 1 d PGU B 2
C72_11 C 0.1612(3) 0.0200(3) 0.1775(3) 0.061(5) Uani 0.10 1 d PGU B 2
C73_11 C 0.1244(3) -0.0129(3) 0.1672(4) 0.065(5) Uani 0.10 1 d PGU B 2
H73B_11 H 0.1155 -0.0333 0.1989 0.078 Uiso 0.10 1 calc PR B 2
C74_11 C 0.1003(3) -0.0158(4) 0.1087(4) 0.070(5) Uani 0.10 1 d PGU B 2
H74B_11 H 0.0744 -0.0383 0.1006 0.084 Uiso 0.10 1 calc PR B 2
C75_11 C 0.1135(4) 0.0138(4) 0.0619(3) 0.075(5) Uani 0.10 1 d PGU B 2
H75B_11 H 0.0968 0.0111 0.0223 0.089 Uiso 0.10 1 calc PR B 2
C76_11 C 0.1508(4) 0.0472(4) 0.0730(3) 0.070(5) Uani 0.10 1 d PGU B 2
H76B_11 H 0.1592 0.0676 0.0410 0.083 Uiso 0.10 1 calc PR B 2
C77_11 C 0.1759(3) 0.0512(3) 0.1301(2) 0.064(5) Uani 0.10 1 d PGU B 2
H77B_11 H 0.2018 0.0736 0.1380 0.076 Uiso 0.10 1 calc PR B 2
O62_11 O 0.3734(2) 0.0344(2) 0.3033(3) 0.080(7) Uani 0.10 1 d PGU B 2
O51_11 O 0.3468(2) 0.2335(2) 0.3073(3) 0.075(7) Uani 0.10 1 d PGU B 2
O52_11 O 0.2835(2) 0.1922(2) 0.2627(2) 0.066(7) Uani 0.10 1 d PGU B 2
C51_11 C 0.3216(2) 0.2163(2) 0.2608(3) 0.066(5) Uani 0.10 1 d PGU B 2
C52_11 C 0.3872(4) 0.2690(4) 0.1343(4) 0.093(6) Uani 0.10 1 d PGU B 2
H52B_11 H 0.4124 0.2912 0.1278 0.111 Uiso 0.10 1 calc PR B 2
C53_11 C 0.3370(3) 0.2272(3) 0.2004(3) 0.076(5) Uani 0.10 1 d PGU B 2
C54_11 C 0.3755(3) 0.2590(3) 0.1948(4) 0.076(5) Uani 0.10 1 d PGU B 2
H54B_11 H 0.3932 0.2733 0.2294 0.092 Uiso 0.10 1 calc PR B 2
C55_11 C 0.3607(4) 0.2455(4) 0.0846(4) 0.104(6) Uani 0.10 1 d PGU B 2
H55B_11 H 0.3688 0.2521 0.0447 0.125 Uiso 0.10 1 calc PR B 2
C56_11 C 0.3252(4) 0.2147(4) 0.0913(3) 0.101(6) Uani 0.10 1 d PGU B 2
H56B_11 H 0.3077 0.2001 0.0568 0.121 Uiso 0.10 1 calc PR B 2
C57_11 C 0.3138(3) 0.2041(3) 0.1485(3) 0.089(5) Uani 0.10 1 d PGU B 2
H57B_11 H 0.2895 0.1805 0.1533 0.106 Uiso 0.10 1 calc PR B 2
N41_11 N 0.2587(2) 0.21726(17) 0.3991(2) 0.051(5) Uani 0.10 1 d PGU B 2
N31_11 N 0.15857(17) 0.1118(2) 0.3828(2) 0.056(5) Uani 0.10 1 d PGU B 2
N21_11 N 0.2640(2) 0.01284(16) 0.3826(3) 0.056(5) Uani 0.10 1 d PGU B 2
N11_11 N 0.36345(17) 0.1203(2) 0.3989(2) 0.053(5) Uani 0.10 1 d PGU B 2
O23_11 O 0.1887(3) -0.0449(2) 0.3981(4) 0.066(6) Uani 0.10 1 d PGU B 2
O42_11 O 0.1863(2) 0.2438(2) 0.4248(3) 0.063(5) Uani 0.10 1 d PGU B 2
O12_11 O 0.3929(2) 0.1946(2) 0.4300(3) 0.069(6) Uani 0.10 1 d PGU B 2
C33_11 C 0.0523(2) 0.0700(3) 0.4530(4) 0.080(5) Uani 0.10 1 d PGU B 2
H33B_11 H 0.0595 0.0362 0.4524 0.096 Uiso 0.10 1 calc PR B 2
C65_11 C 0.3711(4) -0.0060(4) 0.0854(4) 0.100(6) Uani 0.10 1 d PGU B 2
H65B_11 H 0.3761 -0.0184 0.0464 0.120 Uiso 0.10 1 calc PR B 2
O32_11 O 0.1307(2) 0.0367(2) 0.4018(3) 0.069(6) Uani 0.10 1 d PGU B 2
O22_11 O 0.3398(2) -0.01564(18) 0.4117(3) 0.068(5) Uani 0.10 1 d PGU B 2
O43_11 O 0.3353(3) 0.27714(19) 0.4229(4) 0.067(5) Uani 0.10 1 d PGU B 2
C15_11 C 0.5400(2) 0.0906(4) 0.4875(5) 0.102(6) Uani 0.10 1 d PGU B 2
H15B_11 H 0.5713 0.0780 0.5002 0.122 Uiso 0.10 1 calc PR B 2
O33_11 O 0.1014(2) 0.1875(3) 0.4042(4) 0.065(6) Uani 0.10 1 d PGU B 2
C27_11 C 0.2220(3) -0.07886(19) 0.4155(4) 0.066(5) Uani 0.10 1 d PGU B 2
O13_11 O 0.4199(2) 0.0428(2) 0.4275(3) 0.070(5) Uani 0.10 1 d PGU B 2
C41_11 C 0.2328(2) 0.25023(18) 0.4241(3) 0.055(4) Uani 0.10 1 d PGU B 2
C42_11 C 0.2549(3) 0.29506(19) 0.4500(4) 0.057(5) Uani 0.10 1 d PGU B 2
C21_11 C 0.2918(2) -0.02229(17) 0.4042(3) 0.062(5) Uani 0.10 1 d PGU B 2
C11_11 C 0.39805(18) 0.1480(2) 0.4243(3) 0.060(4) Uani 0.10 1 d PGU B 2
C61_11 C 0.3518(2) 0.0553(2) 0.2575(3) 0.074(5) Uani 0.10 1 d PGU B 2
C13_11 C 0.4829(2) 0.1578(3) 0.4721(4) 0.089(5) Uani 0.10 1 d PGU B 2
H13B_11 H 0.4762 0.1915 0.4762 0.107 Uiso 0.10 1 calc PR B 2
C22_11 C 0.2730(3) -0.06943(17) 0.4203(4) 0.062(5) Uani 0.10 1 d PGU B 2
C32_11 C 0.0844(2) 0.1051(3) 0.4283(4) 0.070(5) Uani 0.10 1 d PGU B 2
C35_11 C 0.0000(2) 0.1359(4) 0.4736(5) 0.095(6) Uani 0.10 1 d PGU B 2
H35B_11 H -0.0288 0.1478 0.4880 0.114 Uiso 0.10 1 calc PR B 2
C16_11 C 0.4997(2) 0.0589(3) 0.4628(5) 0.088(6) Uani 0.10 1 d PGU B 2
H16B_11 H 0.5052 0.0249 0.4593 0.106 Uiso 0.10 1 calc PR B 2
C34_11 C 0.0093(2) 0.0871(4) 0.4786(5) 0.092(6) Uani 0.10 1 d PGU B 2
H34B_11 H -0.0112 0.0656 0.4978 0.111 Uiso 0.10 1 calc PR B 2
C66_11 C 0.3418(4) 0.0328(4) 0.0882(3) 0.098(6) Uani 0.10 1 d PGU B 2
H66B_11 H 0.3255 0.0463 0.0521 0.118 Uiso 0.10 1 calc PR B 2
C26_11 C 0.2074(4) -0.1243(2) 0.4316(5) 0.077(6) Uani 0.10 1 d PGU B 2
H26B_11 H 0.1737 -0.1309 0.4300 0.092 Uiso 0.10 1 calc PR B 2
C31_11 C 0.12520(19) 0.0832(3) 0.4034(3) 0.062(4) Uani 0.10 1 d PGU B 2
C24_11 C 0.2884(4) -0.15379(19) 0.4530(5) 0.077(5) Uani 0.10 1 d PGU B 2
H24B_11 H 0.3105 -0.1796 0.4640 0.093 Uiso 0.10 1 calc PR B 2
C14_11 C 0.5296(2) 0.1397(4) 0.4912(5) 0.100(6) Uani 0.10 1 d PGU B 2
H14B_11 H 0.5543 0.1617 0.5068 0.120 Uiso 0.10 1 calc PR B 2
C47_11 C 0.3040(3) 0.30659(19) 0.4462(4) 0.064(5) Uani 0.10 1 d PGU B 2
C12_11 C 0.44576(18) 0.1261(3) 0.4468(4) 0.070(5) Uani 0.10 1 d PGU B 2
C43_11 C 0.2236(3) 0.3294(2) 0.4762(4) 0.064(5) Uani 0.10 1 d PGU B 2
H43B_11 H 0.1906 0.3218 0.4796 0.077 Uiso 0.10 1 calc PR B 2
C23_11 C 0.3058(3) -0.10638(18) 0.4391(4) 0.067(5) Uani 0.10 1 d PGU B 2
H23B_11 H 0.3397 -0.1001 0.4426 0.080 Uiso 0.10 1 calc PR B 2
C45_11 C 0.2927(4) 0.3844(2) 0.4907(5) 0.070(6) Uani 0.10 1 d PGU B 2
H45B_11 H 0.3058 0.4150 0.5040 0.084 Uiso 0.10 1 calc PR B 2
C37_11 C 0.0727(2) 0.1543(3) 0.4268(4) 0.074(5) Uani 0.10 1 d PGU B 2
C62_11 C 0.3587(3) 0.0330(3) 0.1969(3) 0.078(5) Uani 0.10 1 d PGU B 2
C44_11 C 0.2436(4) 0.3746(2) 0.4969(5) 0.064(5) Uani 0.10 1 d PGU B 2
H44B_11 H 0.2241 0.3980 0.5146 0.076 Uiso 0.10 1 calc PR B 2
C63_11 C 0.3876(3) -0.0080(3) 0.1942(4) 0.081(6) Uani 0.10 1 d PGU B 2
H63B_11 H 0.4030 -0.0225 0.2301 0.098 Uiso 0.10 1 calc PR B 2
C36_11 C 0.0311(2) 0.1702(4) 0.4478(5) 0.095(6) Uani 0.10 1 d PGU B 2
H36B_11 H 0.0227 0.2037 0.4453 0.114 Uiso 0.10 1 calc PR B 2
C46_11 C 0.3211(3) 0.3526(2) 0.4669(5) 0.071(6) Uani 0.10 1 d PGU B 2
H46B_11 H 0.3539 0.3609 0.4636 0.085 Uiso 0.10 1 calc PR B 2
C17_11 C 0.45525(19) 0.0769(3) 0.4451(4) 0.075(6) Uani 0.10 1 d PGU B 2
C25_11 C 0.2403(4) -0.1611(2) 0.4502(5) 0.078(5) Uani 0.10 1 d PGU B 2
H25B_11 H 0.2284 -0.1920 0.4612 0.094 Uiso 0.10 1 calc PR B 2
C64_11 C 0.3934(4) -0.0280(4) 0.1343(4) 0.092(6) Uani 0.10 1 d PGU B 2
H64B_11 H 0.4128 -0.0561 0.1302 0.110 Uiso 0.10 1 calc PR B 2
C67_11 C 0.3358(3) 0.0530(3) 0.1445(3) 0.088(5) Uani 0.10 1 d PGU B 2
H67B_11 H 0.3158 0.0808 0.1469 0.106 Uiso 0.10 1 calc PR B 2
N1_1 N 0.24399(16) 0.12903(14) 0.72747(16) 0.0735(13) Uani 1 1 d D . .
C1_1 C 0.2273(3) 0.11394(17) 0.6621(2) 0.0726(15) Uani 1 1 d D . .
H1A_1 H 0.2422 0.1360 0.6339 0.087 Uiso 1 1 calc R . .
H1B_1 H 0.1917 0.1180 0.6547 0.087 Uiso 1 1 calc R . .
C2_1 C 0.24088(18) 0.05876(13) 0.64724(19) 0.0496(10) Uani 1 1 d D . .
H2A_1 H 0.2296 0.0514 0.6048 0.074 Uiso 1 1 calc R . .
H2B_1 H 0.2253 0.0366 0.6740 0.074 Uiso 1 1 calc R . .
H2C_1 H 0.2761 0.0545 0.6539 0.074 Uiso 1 1 calc R . .
C3_1 C 0.2325(2) 0.18300(17) 0.7301(2) 0.0698(14) Uani 1 1 d D . .
H3A_1 H 0.1982 0.1881 0.7137 0.084 Uiso 1 1 calc R . .
H3B_1 H 0.2530 0.2008 0.7034 0.084 Uiso 1 1 calc R . .
C4_1 C 0.2405(3) 0.2056(2) 0.7958(2) 0.0791(16) Uani 1 1 d D . .
H4A_1 H 0.2326 0.2404 0.7939 0.119 Uiso 1 1 calc R . .
H4B_1 H 0.2745 0.2014 0.8122 0.119 Uiso 1 1 calc R . .
H4C_1 H 0.2195 0.1890 0.8223 0.119 Uiso 1 1 calc R . .
C5_1 C 0.2146(2) 0.1008(3) 0.7707(3) 0.103(2) Uani 1 1 d DU . .
H5A_1 H 0.2280 0.1083 0.8129 0.124 Uiso 1 1 calc R . .
H5F_1 H 0.2196 0.0656 0.7641 0.124 Uiso 1 1 calc R . .
C6_1 C 0.15616(14) 0.11115(11) 0.76492(14) 0.0375(8) Uani 1 1 d DU . .
H6A_1 H 0.1413 0.0910 0.7945 0.056 Uiso 1 1 calc R . .
H6B_1 H 0.1419 0.1030 0.7238 0.056 Uiso 1 1 calc R . .
H6C_1 H 0.1503 0.1456 0.7731 0.056 Uiso 1 1 calc R . .
C7_1 C 0.2981(2) 0.1197(2) 0.7435(2) 0.0843(19) Uani 1 1 d D . .
H7A_1 H 0.3038 0.0841 0.7433 0.101 Uiso 1 1 calc R . .
H7B_1 H 0.3075 0.1315 0.7853 0.101 Uiso 1 1 calc R . .
C8_1 C 0.3324(2) 0.1448(2) 0.6991(3) 0.0760(16) Uani 1 1 d D . .
H8A_1 H 0.3662 0.1366 0.7122 0.114 Uiso 1 1 calc R . .
H8B_1 H 0.3281 0.1802 0.7002 0.114 Uiso 1 1 calc R . .
H8C_1 H 0.3238 0.1330 0.6575 0.114 Uiso 1 1 calc R . .
N1_2 N 0.4952(4) 0.3694(3) 0.7535(5) 0.076(3) Uani 0.50 1 d PD C -1
C1_2 C 0.5500(4) 0.3670(6) 0.7516(5) 0.091(4) Uani 0.50 1 d PD C -1
H1C_2 H 0.5617 0.3358 0.7702 0.110 Uiso 0.50 1 calc PR C -1
H1D_2 H 0.5649 0.3935 0.7776 0.110 Uiso 0.50 1 calc PR C -1
C2_2 C 0.5700(6) 0.3711(8) 0.6864(6) 0.070(5) Uani 0.50 1 d PD C -1
H2D_2 H 0.6053 0.3672 0.6910 0.106 Uiso 0.50 1 calc PR C -1
H2E_2 H 0.5616 0.4032 0.6687 0.106 Uiso 0.50 1 calc PR C -1
H2F_2 H 0.5553 0.3456 0.6595 0.106 Uiso 0.50 1 calc PR C -1
C3_2 C 0.4693(6) 0.3309(4) 0.7124(7) 0.113(6) Uani 0.50 1 d PD C -1
H3C_2 H 0.4759 0.3378 0.6701 0.136 Uiso 0.50 1 calc PR C -1
H3D_2 H 0.4340 0.3350 0.7140 0.136 Uiso 0.50 1 calc PR C -1
C4_2 C 0.4824(4) 0.2749(3) 0.7266(6) 0.077(4) Uani 0.50 1 d PD C -1
H4D_2 H 0.4596 0.2539 0.7018 0.115 Uiso 0.50 1 calc PR C -1
H4E_2 H 0.4802 0.2683 0.7698 0.115 Uiso 0.50 1 calc PR C -1
H4F_2 H 0.5154 0.2683 0.7169 0.115 Uiso 0.50 1 calc PR C -1
C5_2 C 0.4848(4) 0.3637(5) 0.8194(5) 0.079(3) Uani 0.50 1 d PD C -1
H5B_2 H 0.5050 0.3878 0.8439 0.094 Uiso 0.50 1 calc PR C -1
H5C_2 H 0.4962 0.3310 0.8333 0.094 Uiso 0.50 1 calc PR C -1
C6_2 C 0.4302(5) 0.3697(10) 0.8356(6) 0.065(4) Uani 0.50 1 d PD C -1
H6D_2 H 0.4289 0.3633 0.8790 0.097 Uiso 0.50 1 calc PR C -1
H6E_2 H 0.4093 0.3465 0.8116 0.097 Uiso 0.50 1 calc PR C -1
H6F_2 H 0.4191 0.4030 0.8261 0.097 Uiso 0.50 1 calc PR C -1
C7_2 C 0.4759(5) 0.4186(4) 0.7301(6) 0.086(4) Uani 0.50 1 d PD C -1
H7C_2 H 0.4407 0.4198 0.7340 0.103 Uiso 0.50 1 calc PR C -1
H7D_2 H 0.4799 0.4208 0.6862 0.103 Uiso 0.50 1 calc PR C -1
C8_2 C 0.5008(6) 0.4656(3) 0.7635(4) 0.080(5) Uani 0.50 1 d PD C -1
H8D_2 H 0.4835 0.4950 0.7483 0.120 Uiso 0.50 1 calc PR C -1
H8E_2 H 0.5347 0.4676 0.7551 0.120 Uiso 0.50 1 calc PR C -1
H8F_2 H 0.4993 0.4628 0.8074 0.120 Uiso 0.50 1 calc PR C -1
N1_3 N 0.4915(3) -0.1135(3) 0.7482(6) 0.065(3) Uani 0.50 1 d PD D -1
C1_3 C 0.4735(6) -0.0981(8) 0.6833(7) 0.124(6) Uani 0.50 1 d PD D -1
H1E_3 H 0.4962 -0.1115 0.6557 0.149 Uiso 0.50 1 calc PR D -1
H1F_3 H 0.4753 -0.0622 0.6809 0.149 Uiso 0.50 1 calc PR D -1
C2_3 C 0.4198(7) -0.1145(8) 0.6581(8) 0.097(6) Uani 0.50 1 d PD D -1
H2G_3 H 0.4121 -0.1022 0.6166 0.146 Uiso 0.50 1 calc PR D -1
H2H_3 H 0.3967 -0.1011 0.6843 0.146 Uiso 0.50 1 calc PR D -1
H2I_3 H 0.4177 -0.1501 0.6580 0.146 Uiso 0.50 1 calc PR D -1
C3_3 C 0.4831(6) -0.1677(3) 0.7571(7) 0.090(4) Uani 0.50 1 d PD D -1
H3E_3 H 0.4478 -0.1739 0.7538 0.108 Uiso 0.50 1 calc PR D -1
H3F_3 H 0.4967 -0.1770 0.7987 0.108 Uiso 0.50 1 calc PR D -1
C4_3 C 0.5066(5) -0.2018(4) 0.7092(6) 0.073(3) Uani 0.50 1 d PD D -1
H4G_3 H 0.4963 -0.2356 0.7143 0.110 Uiso 0.50 1 calc PR D -1
H4H_3 H 0.5420 -0.1998 0.7163 0.110 Uiso 0.50 1 calc PR D -1
H4I_3 H 0.4959 -0.1908 0.6678 0.110 Uiso 0.50 1 calc PR D -1
C5_3 C 0.5455(5) -0.1013(8) 0.7567(7) 0.128(7) Uani 0.50 1 d PD D -1
H5D_3 H 0.5497 -0.0677 0.7417 0.153 Uiso 0.50 1 calc PR D -1
H5E_3 H 0.5624 -0.1234 0.7306 0.153 Uiso 0.50 1 calc PR D -1
C6_3 C 0.5717(7) -0.1048(9) 0.8246(8) 0.096(6) Uani 0.50 1 d PDU D -1
H6G_3 H 0.6053 -0.0937 0.8252 0.144 Uiso 0.50 1 calc PR D -1
H6H_3 H 0.5712 -0.1386 0.8386 0.144 Uiso 0.50 1 calc PR D -1
H6I_3 H 0.5546 -0.0841 0.8515 0.144 Uiso 0.50 1 calc PR D -1
C7_3 C 0.4619(7) -0.0864(4) 0.7918(9) 0.124(6) Uani 0.50 1 d PDU D -1
H7E_3 H 0.4703 -0.0998 0.8332 0.148 Uiso 0.50 1 calc PR D -1
H7F_3 H 0.4272 -0.0933 0.7801 0.148 Uiso 0.50 1 calc PR D -1
C8_3 C 0.4692(3) -0.0281(3) 0.7947(4) 0.0451(18) Uani 0.50 1 d PD D -1
H8G_3 H 0.4478 -0.0141 0.8227 0.068 Uiso 0.50 1 calc PR D -1
H8H_3 H 0.4612 -0.0142 0.7541 0.068 Uiso 0.50 1 calc PR D -1
H8I_3 H 0.5029 -0.0205 0.8091 0.068 Uiso 0.50 1 calc PR D -1

loop_
_atom_site_aniso_label
_atom_site_aniso_U_11
_atom_site_aniso_U_22
_atom_site_aniso_U_33
_atom_site_aniso_U_23
_atom_site_aniso_U_13
_atom_site_aniso_U_12
Mn1_10 0.0617(5) 0.0396(4) 0.0430(4) 0.0009(3) -0.0048(3) -0.0041(3)
Mn2_10 0.0771(5) 0.0382(4) 0.0453(4) 0.0014(3) -0.0009(3) 0.0011(3)
Mn4_10 0.0654(5) 0.0399(4) 0.0416(4) 0.0000(3) 0.0004(3) -0.0016(3)
Mn3_10 0.0720(5) 0.0442(4) 0.0451(4) 0.0064(3) -0.0042(4) -0.0111(4)
Ca1_10 0.0719(11) 0.0395(6) 0.0366(8) 0.0001(5) -0.0030(7) -0.0069(6)
O21_10 0.063(2) 0.0393(16) 0.0445(17) -0.0060(13) -0.0024(14) -0.0027(14)
O11_10 0.070(2) 0.0359(16) 0.0512(19) -0.0038(14) -0.0088(16) -0.0037(15)
O41_10 0.074(2) 0.0400(17) 0.0523(19) 0.0088(14) 0.0022(16) -0.0037(16)
O31_10 0.066(2) 0.0436(17) 0.0461(17) 0.0010(14) 0.0033(15) -0.0067(15)
O81_10 0.094(3) 0.065(2) 0.049(2) 0.0017(18) -0.008(2) -0.022(2)
O82_10 0.080(2) 0.0476(19) 0.0488(19) -0.0004(15) -0.0143(17) -0.0087(17)
C81_10 0.071(3) 0.046(2) 0.044(2) -0.0003(19) -0.008(2) -0.003(2)
C82_10 0.067(3) 0.043(2) 0.053(3) -0.009(2) -0.010(2) 0.005(2)
C83_10 0.071(3) 0.053(3) 0.059(3) -0.008(2) -0.011(2) 0.000(2)
C84_10 0.087(4) 0.059(3) 0.071(4) -0.023(3) -0.018(3) 0.006(3)
C85_10 0.094(4) 0.071(4) 0.058(3) -0.015(3) -0.011(3) 0.022(3)
C86_10 0.093(4) 0.071(4) 0.054(3) -0.009(3) 0.004(3) 0.021(3)
C87_10 0.083(4) 0.056(3) 0.057(3) 0.000(2) -0.003(3) -0.001(3)
O61_10 0.081(3) 0.051(2) 0.054(2) -0.0038(16) 0.0115(18) -0.0157(18)
O71_10 0.088(3) 0.053(2) 0.048(2) 0.0043(17) -0.0055(19) 0.001(2)
O72_10 0.073(2) 0.0502(19) 0.055(2) 0.0115(16) -0.0038(17) -0.0063(18)
C71_10 0.072(3) 0.044(2) 0.045(2) 0.0046(19) -0.001(2) -0.011(2)
C72_10 0.073(3) 0.056(3) 0.051(3) 0.013(2) -0.005(2) -0.014(2)
C73_10 0.087(4) 0.067(3) 0.067(3) 0.010(3) -0.003(3) -0.004(3)
C74_10 0.087(4) 0.099(5) 0.077(4) 0.019(4) -0.012(3) 0.007(4)
C75_10 0.088(4) 0.121(5) 0.052(3) 0.014(3) -0.008(3) -0.005(4)
C76_10 0.093(4) 0.114(5) 0.047(3) 0.007(3) 0.006(3) -0.018(4)
C77_10 0.088(4) 0.087(4) 0.050(3) 0.008(3) 0.002(3) -0.006(3)
O62_10 0.071(2) 0.062(2) 0.0488(19) 0.0061(16) 0.0029(16) -0.0098(18)
O51_10 0.111(3) 0.057(2) 0.049(2) -0.0013(17) 0.009(2) 0.014(2)
O52_10 0.085(3) 0.054(2) 0.054(2) -0.0120(16) 0.0028(19) -0.0063(19)
C51_10 0.087(4) 0.042(2) 0.048(3) -0.005(2) 0.002(2) -0.012(2)
C52_10 0.121(6) 0.116(6) 0.072(5) -0.028(4) 0.026(4) -0.021(5)
C53_10 0.090(4) 0.065(3) 0.051(3) -0.007(2) 0.009(3) -0.017(3)
C54_10 0.105(5) 0.078(4) 0.068(4) -0.022(3) 0.023(3) -0.010(4)
C55_10 0.140(7) 0.138(7) 0.056(4) -0.018(4) 0.025(4) -0.045(6)
C56_10 0.113(6) 0.137(6) 0.051(3) 0.007(4) 0.008(4) -0.030(5)
C57_10 0.098(5) 0.100(5) 0.051(3) 0.005(3) 0.001(3) -0.025(4)
N41_10 0.076(3) 0.041(2) 0.041(2) 0.0054(16) 0.0002(19) -0.0008(19)
N31_10 0.066(3) 0.048(2) 0.042(2) -0.0002(18) -0.0024(19) -0.010(2)
N21_10 0.069(2) 0.042(2) 0.038(2) -0.0046(16) -0.0005(18) 0.0002(18)
N11_10 0.067(2) 0.043(2) 0.042(2) -0.0032(16) -0.0048(18) -0.0025(18)
O23_10 0.074(2) 0.0442(19) 0.0523(19) 0.0023(15) 0.0038(17) 0.0011(17)
O42_10 0.085(3) 0.042(2) 0.0495(19) 0.0033(15) 0.0051(17) -0.0097(17)
O12_10 0.073(2) 0.0457(19) 0.0513(19) 0.0051(15) 0.0014(17) 0.0081(17)
C33_10 0.103(5) 0.090(4) 0.077(4) -0.011(3) 0.030(4) -0.022(4)
C65_10 0.161(7) 0.103(5) 0.053(4) 0.011(4) 0.022(4) -0.002(5)
O32_10 0.062(2) 0.058(2) 0.0508(19) -0.0012(16) -0.0019(17) -0.0045(17)
O22_10 0.065(2) 0.0414(17) 0.0503(19) -0.0005(15) -0.0048(15) -0.0047(15)
O43_10 0.086(3) 0.045(2) 0.081(3) 0.0087(18) 0.000(2) 0.0040(19)
C15_10 0.076(4) 0.086(5) 0.153(7) 0.009(5) -0.024(4) 0.000(4)
O33_10 0.072(2) 0.054(2) 0.083(3) 0.011(2) 0.002(2) -0.0122(19)
C27_10 0.087(3) 0.040(2) 0.034(2) 0.0039(17) -0.001(2) -0.001(2)
O13_10 0.070(2) 0.049(2) 0.074(2) 0.0019(18) -0.014(2) -0.0045(18)
C41_10 0.078(3) 0.047(2) 0.039(2) -0.0003(19) 0.000(2) -0.008(2)
C42_10 0.093(4) 0.039(2) 0.037(2) 0.0007(18) -0.006(2) -0.009(2)
C21_10 0.071(3) 0.037(2) 0.036(2) 0.0028(16) -0.0007(19) -0.002(2)
C11_10 0.070(3) 0.049(3) 0.041(2) 0.0006(19) 0.001(2) 0.004(2)
C61_10 0.069(3) 0.051(3) 0.044(2) 0.002(2) 0.006(2) 0.001(2)
C13_10 0.070(4) 0.069(4) 0.107(5) 0.011(3) -0.010(3) 0.011(3)
C22_10 0.076(3) 0.041(2) 0.035(2) 0.0001(17) -0.001(2) 0.002(2)
C32_10 0.075(3) 0.083(4) 0.045(3) 0.006(3) 0.001(2) -0.015(3)
C35_10 0.092(5) 0.114(6) 0.077(4) 0.007(4) 0.015(4) -0.032(4)
C16_10 0.075(4) 0.070(4) 0.129(6) 0.009(4) -0.021(4) -0.008(3)
C34_10 0.109(5) 0.105(5) 0.094(5) -0.014(4) 0.040(4) -0.022(4)
C66_10 0.162(7) 0.116(6) 0.056(4) 0.017(4) -0.001(4) -0.016(5)
C26_10 0.092(4) 0.041(2) 0.044(2) 0.001(2) -0.005(2) 0.003(2)
C31_10 0.067(3) 0.059(3) 0.040(2) -0.001(2) -0.002(2) -0.010(2)
C24_10 0.099(4) 0.043(3) 0.043(2) -0.005(2) -0.013(3) -0.006(3)
C14_10 0.071(4) 0.089(5) 0.147(7) 0.008(5) -0.025(4) 0.003(4)
C47_10 0.088(4) 0.045(3) 0.040(2) 0.0011(19) -0.009(2) -0.005(2)
C12_10 0.068(3) 0.060(3) 0.071(3) 0.010(3) -0.003(3) 0.005(3)
C43_10 0.108(4) 0.049(3) 0.054(3) 0.008(2) 0.010(3) -0.003(3)
C23_10 0.085(3) 0.043(2) 0.037(2) -0.0024(19) -0.007(2) -0.006(2)
C45_10 0.114(5) 0.052(3) 0.062(3) 0.006(3) -0.001(3) 0.008(3)
C37_10 0.072(3) 0.069(3) 0.049(3) 0.017(2) -0.006(2) -0.009(3)
C62_10 0.084(3) 0.056(3) 0.046(3) 0.004(2) 0.008(2) 0.004(3)
C44_10 0.136(5) 0.052(3) 0.068(4) 0.015(3) 0.009(4) -0.004(3)
C63_10 0.079(4) 0.065(3) 0.056(3) 0.015(3) 0.009(3) 0.002(3)
C36_10 0.071(3) 0.085(4) 0.061(3) 0.016(3) 0.003(3) -0.009(3)
C46_10 0.096(4) 0.043(3) 0.051(3) 0.003(2) -0.012(3) 0.005(3)
C17_10 0.068(3) 0.056(3) 0.082(4) 0.002(3) -0.012(3) -0.003(3)
C25_10 0.108(4) 0.046(3) 0.042(3) -0.003(2) -0.005(3) 0.007(3)
C64_10 0.112(5) 0.084(4) 0.067(4) 0.014(3) 0.026(4) -0.003(4)
C67_10 0.121(5) 0.090(4) 0.052(3) 0.007(3) -0.008(3) -0.011(4)
Mn1_11 0.095(5) 0.064(4) 0.062(4) 0.002(4) -0.006(4) 0.008(4)
Mn4_11 0.099(6) 0.068(5) 0.064(5) 0.003(4) -0.008(4) 0.013(5)
Ca1_11 0.048(8) 0.059(9) 0.034(7) -0.003(5) -0.010(5) 0.016(6)
Mn2_11 0.093(5) 0.064(5) 0.065(5) -0.020(4) -0.019(4) 0.011(4)
Mn3_11 0.087(6) 0.089(6) 0.054(4) 0.010(4) 0.017(4) 0.003(5)
O21_11 0.079(11) 0.045(10) 0.054(10) -0.005(9) -0.006(10) 0.005(10)
O11_11 0.070(9) 0.060(9) 0.054(9) 0.004(9) -0.011(9) -0.007(9)
O41_11 0.062(8) 0.047(8) 0.051(8) -0.010(7) 0.004(8) 0.006(8)
O31_11 0.068(8) 0.054(8) 0.052(8) 0.002(8) 0.006(8) -0.009(8)
O81_11 0.082(11) 0.049(10) 0.037(9) 0.007(9) -0.005(10) -0.003(10)
O82_11 0.077(11) 0.058(10) 0.056(10) 0.005(9) -0.016(10) 0.004(10)
C81_11 0.081(9) 0.057(8) 0.050(8) 0.010(8) -0.005(8) 0.000(8)
C82_11 0.081(8) 0.067(8) 0.052(8) 0.014(8) 0.000(8) -0.007(8)
C83_11 0.085(9) 0.075(9) 0.063(9) 0.015(9) -0.005(9) -0.001(9)
C84_11 0.084(9) 0.095(10) 0.066(9) 0.019(9) -0.008(9) -0.003(9)
C85_11 0.091(10) 0.110(10) 0.056(9) 0.015(9) -0.005(9) -0.011(9)
C86_11 0.088(10) 0.104(10) 0.054(9) 0.013(9) 0.001(9) -0.012(9)
C87_11 0.084(9) 0.086(9) 0.051(9) 0.012(9) -0.001(9) -0.010(9)
O61_11 0.096(13) 0.061(12) 0.066(12) -0.005(11) 0.010(12) -0.010(12)
O71_11 0.087(11) 0.053(10) 0.053(10) -0.003(9) 0.000(10) -0.021(10)
O72_11 0.081(11) 0.054(10) 0.061(10) -0.013(9) -0.005(10) -0.007(10)
C71_11 0.081(9) 0.052(8) 0.050(8) -0.005(8) -0.003(8) -0.016(8)
C72_11 0.077(8) 0.051(8) 0.053(8) -0.006(7) -0.006(8) -0.001(8)
C73_11 0.078(9) 0.053(9) 0.061(9) -0.014(9) -0.008(9) 0.002(9)
C74_11 0.083(9) 0.058(9) 0.065(9) -0.022(9) -0.009(9) 0.012(9)
C75_11 0.089(9) 0.070(9) 0.063(9) -0.017(9) -0.003(9) 0.019(9)
C76_11 0.088(9) 0.066(9) 0.054(9) -0.012(9) 0.001(9) 0.017(9)
C77_11 0.081(9) 0.056(9) 0.052(9) -0.009(9) -0.003(9) 0.002(9)
O62_11 0.103(14) 0.065(13) 0.073(13) 0.002(12) 0.009(12) 0.007(12)
O51_11 0.090(13) 0.074(13) 0.059(12) -0.014(12) -0.010(12) -0.006(12)
O52_11 0.087(16) 0.072(16) 0.040(13) -0.003(12) 0.013(13) -0.009(14)
C51_11 0.084(10) 0.068(10) 0.046(9) -0.004(9) 0.003(9) 0.006(9)
C52_11 0.129(11) 0.094(11) 0.056(11) 0.010(11) 0.018(11) -0.003(11)
C53_11 0.099(9) 0.075(9) 0.054(8) 0.005(8) 0.006(8) -0.001(9)
C54_11 0.100(9) 0.077(9) 0.053(9) 0.011(9) 0.013(9) -0.001(9)
C55_11 0.151(11) 0.106(11) 0.055(11) 0.012(11) 0.011(11) -0.006(11)
C56_11 0.139(11) 0.107(11) 0.054(10) 0.009(10) -0.004(11) -0.010(11)
C57_11 0.121(10) 0.091(10) 0.053(9) 0.008(9) 0.000(9) -0.007(9)
N41_11 0.069(9) 0.037(9) 0.044(9) -0.001(8) -0.003(9) 0.003(9)
N31_11 0.067(9) 0.054(9) 0.045(9) 0.002(9) -0.001(9) -0.006(9)
N21_11 0.079(9) 0.040(9) 0.047(9) 0.010(8) -0.001(9) -0.003(9)
N11_11 0.060(9) 0.049(9) 0.046(9) -0.003(8) -0.009(8) 0.002(9)
O23_11 0.088(11) 0.051(11) 0.058(10) -0.008(10) -0.002(10) -0.006(11)
O42_11 0.081(9) 0.052(10) 0.055(9) 0.005(9) 0.005(9) 0.000(9)
O12_11 0.070(11) 0.060(11) 0.072(11) -0.002(10) -0.017(10) -0.006(10)
C33_11 0.083(8) 0.092(9) 0.064(8) 0.007(8) 0.010(8) -0.015(8)
C65_11 0.124(11) 0.118(11) 0.061(11) -0.012(11) 0.019(11) -0.028(11)
O32_11 0.074(11) 0.056(10) 0.073(11) 0.004(10) -0.003(11) -0.019(10)
O22_11 0.086(11) 0.058(10) 0.060(10) 0.007(10) 0.003(10) 0.004(10)
O43_11 0.083(11) 0.049(10) 0.065(10) 0.001(10) -0.005(10) -0.005(10)
C15_11 0.074(11) 0.085(11) 0.139(11) 0.005(11) -0.024(11) 0.001(11)
O33_11 0.066(11) 0.072(11) 0.056(10) 0.003(10) -0.004(10) -0.006(11)
C27_11 0.094(9) 0.050(8) 0.052(8) 0.000(8) 0.000(9) -0.008(8)
O13_11 0.075(10) 0.061(9) 0.072(9) -0.002(9) -0.007(9) 0.004(9)
C41_11 0.079(7) 0.041(7) 0.043(7) 0.002(7) 0.001(7) 0.003(7)
C42_11 0.088(9) 0.042(8) 0.039(8) -0.005(8) 0.000(8) 0.003(8)
C21_11 0.081(8) 0.046(8) 0.057(8) 0.005(8) 0.000(8) 0.000(8)
C11_11 0.065(8) 0.049(8) 0.063(8) -0.002(7) -0.011(8) 0.001(8)
C61_11 0.099(10) 0.067(9) 0.059(9) -0.003(9) 0.013(9) -0.005(9)
C13_11 0.070(10) 0.070(9) 0.121(10) 0.007(9) -0.020(9) 0.002(9)
C22_11 0.088(9) 0.049(8) 0.047(8) 0.008(8) -0.005(8) -0.003(8)
C32_11 0.078(8) 0.077(8) 0.053(8) 0.004(8) 0.006(8) -0.013(8)
C35_11 0.108(11) 0.098(11) 0.084(11) -0.010(11) 0.029(10) -0.019(11)
C16_11 0.071(11) 0.072(11) 0.116(11) 0.008(10) -0.020(11) 0.009(11)
C34_11 0.099(11) 0.103(11) 0.078(11) -0.001(11) 0.023(10) -0.022(11)
C66_11 0.116(10) 0.120(10) 0.058(9) -0.002(9) 0.013(9) -0.029(10)
C26_11 0.119(11) 0.053(10) 0.057(10) 0.007(10) 0.004(10) -0.006(10)
C31_11 0.071(8) 0.063(8) 0.052(8) 0.005(7) 0.002(7) -0.013(8)
C24_11 0.113(9) 0.053(9) 0.063(9) 0.008(9) 0.000(9) 0.008(9)
C14_11 0.075(11) 0.079(11) 0.138(11) 0.002(11) -0.025(10) -0.003(10)
C47_11 0.091(9) 0.048(9) 0.051(9) 0.001(9) -0.007(9) 0.000(9)
C12_11 0.067(8) 0.057(9) 0.081(8) 0.002(9) -0.012(8) 0.003(9)
C43_11 0.097(9) 0.049(9) 0.044(9) 0.002(9) -0.005(9) 0.006(9)
C23_11 0.095(9) 0.050(9) 0.052(9) 0.005(9) -0.009(9) -0.005(9)
C45_11 0.105(11) 0.056(11) 0.047(10) -0.005(10) -0.006(10) 0.007(10)
C37_11 0.084(9) 0.082(9) 0.057(8) -0.002(8) 0.009(8) -0.015(8)
C62_11 0.101(9) 0.074(9) 0.059(9) -0.012(8) 0.011(8) -0.009(9)
C44_11 0.101(10) 0.044(9) 0.044(9) -0.001(9) -0.005(9) 0.006(9)
C63_11 0.104(11) 0.083(10) 0.059(11) -0.018(10) 0.017(10) -0.013(10)
C36_11 0.106(11) 0.098(11) 0.083(10) -0.009(11) 0.027(10) -0.020(11)
C46_11 0.101(11) 0.057(10) 0.053(10) -0.003(10) -0.004(10) 0.004(10)
C17_11 0.070(10) 0.065(10) 0.086(10) 0.007(9) -0.013(9) 0.007(9)
C25_11 0.121(9) 0.052(9) 0.061(9) 0.010(9) 0.006(9) -0.001(9)
C64_11 0.114(11) 0.100(11) 0.063(11) -0.018(11) 0.018(11) -0.020(11)
C67_11 0.105(10) 0.101(10) 0.058(9) -0.004(9) 0.006(9) -0.021(9)
N1_1 0.126(4) 0.055(2) 0.038(2) 0.0118(17) 0.001(2) 0.005(2)
C1_1 0.109(4) 0.054(3) 0.053(3) 0.006(2) -0.004(3) 0.005(3)
C2_1 0.077(3) 0.0277(17) 0.042(2) 0.0015(15) -0.0023(19) -0.0095(17)
C3_1 0.103(4) 0.053(3) 0.053(3) 0.002(2) 0.005(3) 0.003(3)
C4_1 0.111(5) 0.071(4) 0.056(3) -0.005(3) 0.013(3) -0.011(3)
C5_1 0.175(7) 0.068(4) 0.069(4) 0.022(3) 0.020(4) -0.009(4)
C6_1 0.076(2) 0.0207(14) 0.0200(14) -0.0022(11) 0.0227(15) -0.0285(15)
C7_1 0.128(5) 0.066(3) 0.053(3) 0.002(2) -0.022(3) 0.013(3)
C8_1 0.089(4) 0.072(3) 0.062(3) -0.010(3) -0.014(3) 0.012(3)
N1_2 0.055(6) 0.092(5) 0.078(5) -0.004(10) 0.001(4) 0.010(8)
C1_2 0.069(7) 0.120(11) 0.087(9) 0.013(8) 0.015(6) 0.034(7)
C2_2 0.073(8) 0.052(7) 0.083(14) 0.005(10) -0.010(7) 0.006(5)
C3_2 0.122(13) 0.093(11) 0.130(14) -0.040(10) 0.034(11) -0.029(9)
C4_2 0.084(8) 0.044(5) 0.111(10) -0.033(5) 0.053(6) -0.032(5)
C5_2 0.072(7) 0.089(8) 0.075(7) 0.014(6) 0.009(6) 0.005(6)
C6_2 0.052(6) 0.096(10) 0.044(8) -0.015(8) 0.000(5) -0.014(6)
C7_2 0.083(8) 0.098(9) 0.074(7) 0.023(7) -0.009(6) 0.017(7)
C8_2 0.108(8) 0.078(7) 0.059(11) 0.023(5) 0.033(9) 0.049(8)
N1_3 0.030(10) 0.076(5) 0.092(6) 0.004(6) 0.022(6) 0.003(3)
C1_3 0.123(14) 0.150(17) 0.105(13) 0.007(12) 0.033(11) -0.015(13)
C2_3 0.135(15) 0.079(11) 0.070(9) 0.013(8) -0.026(9) -0.021(9)
C3_3 0.108(12) 0.065(7) 0.098(10) -0.001(7) 0.019(9) 0.000(6)
C4_3 0.084(7) 0.057(6) 0.082(8) -0.014(5) 0.020(6) 0.011(5)
C5_3 0.136(17) 0.127(16) 0.124(16) -0.028(12) 0.036(13) -0.026(13)
C6_3 0.097(9) 0.086(9) 0.105(10) -0.005(8) 0.016(7) 0.001(7)
C7_3 0.121(9) 0.133(10) 0.119(9) -0.013(8) 0.023(8) 0.013(8)
C8_3 0.048(4) 0.040(4) 0.049(4) -0.014(3) 0.012(3) 0.021(3)

loop_
_atom_type_symbol
_atom_type_description
_atom_type_scat_dispersion_real
_atom_type_scat_dispersion_imag
_atom_type_scat_source
C C -0.0020 0.0020 'WCROMER Program in WinGX L.Kissel & R.H.Pratt Acta Cryst A46 170 1990'
H H 0.0000 0.0000 'WCROMER Program in WinGX L.Kissel & R.H.Pratt Acta Cryst A46 170 1990'
N N -0.0031 0.0040 'WCROMER Program in WinGX L.Kissel & R.H.Pratt Acta Cryst A46 170 1990'
O O -0.0041 0.0074 'WCROMER Program in WinGX L.Kissel & R.H.Pratt Acta Cryst A46 170 1990'
Cl Cl 0.1408 0.1896 'WCROMER Program in WinGX L.Kissel & R.H.Pratt Acta Cryst A46 170 1990'
Ca Ca 0.1994 0.3638 'WCROMER Program in WinGX L.Kissel & R.H.Pratt Acta Cryst A46 170 1990'
Mn Mn 0.2237 0.8587 'WCROMER Program in WinGX L.Kissel & R.H.Pratt Acta Cryst A46 170 1990'

loop_
_geom_angle_atom_site_label_1
_geom_angle_atom_site_label_2
_geom_angle_atom_site_label_3
_geom_angle
O13_10 Mn1_10 O21_10 167.16(18)
O13_10 Mn1_10 O22_10 93.53(17)
O21_10 Mn1_10 O22_10 81.55(14)
O13_10 Mn1_10 N11_10 89.30(18)
O21_10 Mn1_10 N11_10 90.84(17)
O22_10 Mn1_10 N11_10 157.47(18)
O13_10 Mn1_10 O62_10 95.44(18)
O21_10 Mn1_10 O62_10 96.90(15)
O22_10 Mn1_10 O62_10 96.57(16)
N11_10 Mn1_10 O62_10 105.41(18)
O13_10 Mn1_10 Ca1_10 152.69(13)
O21_10 Mn1_10 Ca1_10 34.58(10)
O22_10 Mn1_10 Ca1_10 113.77(11)
N11_10 Mn1_10 Ca1_10 65.95(13)
O62_10 Mn1_10 Ca1_10 81.13(11)
O43_10 Mn2_10 O11_10 167.33(19)
O43_10 Mn2_10 O12_10 93.44(18)
O11_10 Mn2_10 O12_10 81.72(15)
O43_10 Mn2_10 N41_10 89.20(19)
O11_10 Mn2_10 N41_10 88.90(18)
O12_10 Mn2_10 N41_10 148.42(17)
O43_10 Mn2_10 O51_10 94.29(19)
O11_10 Mn2_10 O51_10 97.98(16)
O12_10 Mn2_10 O51_10 98.16(18)
N41_10 Mn2_10 O51_10 113.02(19)
O43_10 Mn2_10 Ca1_10 150.98(15)
O11_10 Mn2_10 Ca1_10 35.78(11)
O12_10 Mn2_10 Ca1_10 115.57(11)
N41_10 Mn2_10 Ca1_10 66.40(13)
O51_10 Mn2_10 Ca1_10 82.02(12)
O23_10 Mn4_10 O31_10 169.59(16)
O23_10 Mn4_10 O32_10 94.02(18)
O31_10 Mn4_10 O32_10 80.94(16)
O23_10 Mn4_10 N21_10 89.68(19)
O31_10 Mn4_10 N21_10 90.86(17)
O32_10 Mn4_10 N21_10 153.34(17)
O23_10 Mn4_10 O71_10 93.91(17)
O31_10 Mn4_10 O71_10 95.90(16)
O32_10 Mn4_10 O71_10 99.47(17)
N21_10 Mn4_10 O71_10 106.62(18)
O23_10 Mn4_10 Ca1_10 151.51(14)
O31_10 Mn4_10 Ca1_10 34.75(11)
O32_10 Mn4_10 Ca1_10 114.48(12)
N21_10 Mn4_10 Ca1_10 65.09(13)
O71_10 Mn4_10 Ca1_10 81.77(12)
O33_10 Mn3_10 O41_10 168.44(19)
O33_10 Mn3_10 O42_10 94.63(19)
O41_10 Mn3_10 O42_10 80.58(17)
O33_10 Mn3_10 N31_10 89.40(19)
O41_10 Mn3_10 N31_10 89.37(17)
O42_10 Mn3_10 N31_10 148.57(18)
O33_10 Mn3_10 O81_10 93.6(2)
O41_10 Mn3_10 O81_10 97.57(18)
O42_10 Mn3_10 O81_10 100.59(17)
N31_10 Mn3_10 O81_10 110.26(18)
O33_10 Mn3_10 Ca1_10 150.42(14)
O41_10 Mn3_10 Ca1_10 35.64(10)
O42_10 Mn3_10 Ca1_10 114.94(14)
N31_10 Mn3_10 Ca1_10 65.15(14)
O81_10 Mn3_10 Ca1_10 82.25(13)
O52_10 Ca1_10 O72_10 126.16(15)
O52_10 Ca1_10 O82_10 78.20(16)
O72_10 Ca1_10 O82_10 78.34(14)
O52_10 Ca1_10 O61_10 78.99(15)
O72_10 Ca1_10 O61_10 79.20(15)
O82_10 Ca1_10 O61_10 128.61(15)
O52_10 Ca1_10 O31_10 142.62(16)
O72_10 Ca1_10 O31_10 75.71(14)
O82_10 Ca1_10 O31_10 77.82(14)
O61_10 Ca1_10 O31_10 138.22(15)
O52_10 Ca1_10 O21_10 137.65(15)
O72_10 Ca1_10 O21_10 81.76(13)
O82_10 Ca1_10 O21_10 143.46(15)
O61_10 Ca1_10 O21_10 76.12(14)
O31_10 Ca1_10 O21_10 67.68(13)
O52_10 Ca1_10 O41_10 79.67(15)
O72_10 Ca1_10 O41_10 137.96(15)
O82_10 Ca1_10 O41_10 75.74(14)
O61_10 Ca1_10 O41_10 142.47(15)
O31_10 Ca1_10 O41_10 66.88(13)
O21_10 Ca1_10 O41_10 100.38(13)
O52_10 Ca1_10 O11_10 75.98(14)
O72_10 Ca1_10 O11_10 144.92(15)
O82_10 Ca1_10 O11_10 136.39(15)
O61_10 Ca1_10 O11_10 79.53(14)
O31_10 Ca1_10 O11_10 103.19(13)
O21_10 Ca1_10 O11_10 66.21(12)
O41_10 Ca1_10 O11_10 65.51(13)
O52_10 Ca1_10 Mn4_10 168.38(13)
O72_10 Ca1_10 Mn4_10 57.58(11)
O82_10 Ca1_10 Mn4_10 92.70(11)
O61_10 Ca1_10 Mn4_10 112.53(12)
O31_10 Ca1_10 Mn4_10 26.11(8)
O21_10 Ca1_10 Mn4_10 50.80(9)
O41_10 Ca1_10 Mn4_10 91.16(10)
O11_10 Ca1_10 Mn4_10 106.83(10)
O52_10 Ca1_10 Mn3_10 92.09(12)
O72_10 Ca1_10 Mn3_10 112.42(11)
O82_10 Ca1_10 Mn3_10 55.49(10)
O61_10 Ca1_10 Mn3_10 168.25(12)
O31_10 Ca1_10 Mn3_10 50.59(9)
O21_10 Ca1_10 Mn3_10 106.48(9)
O41_10 Ca1_10 Mn3_10 26.35(9)
O11_10 Ca1_10 Mn3_10 90.96(10)
Mn4_10 Ca1_10 Mn3_10 76.70(4)
O52_10 Ca1_10 Mn2_10 55.42(11)
O72_10 Ca1_10 Mn2_10 169.81(12)
O82_10 Ca1_10 Mn2_10 111.28(11)
O61_10 Ca1_10 Mn2_10 91.75(11)
O31_10 Ca1_10 Mn2_10 108.97(9)
O21_10 Ca1_10 Mn2_10 91.59(9)
O41_10 Ca1_10 Mn2_10 50.75(10)
O11_10 Ca1_10 Mn2_10 26.25(8)
Mn4_10 Ca1_10 Mn2_10 123.27(4)
Mn3_10 Ca1_10 Mn2_10 76.81(4)
O52_10 Ca1_10 Mn1_10 112.61(12)
O72_10 Ca1_10 Mn1_10 95.14(11)
O82_10 Ca1_10 Mn1_10 169.15(12)
O61_10 Ca1_10 Mn1_10 57.31(10)
O31_10 Ca1_10 Mn1_10 92.23(10)
O21_10 Ca1_10 Mn1_10 25.74(9)
O41_10 Ca1_10 Mn1_10 104.53(10)
O11_10 Ca1_10 Mn1_10 49.79(8)
Mn4_10 Ca1_10 Mn1_10 76.46(4)
Mn3_10 Ca1_10 Mn1_10 120.93(4)
Mn2_10 Ca1_10 Mn1_10 75.86(3)
N21_10 O21_10 Mn1_10 115.2(3)
N21_10 O21_10 Ca1_10 121.9(3)
Mn1_10 O21_10 Ca1_10 119.68(16)
N11_10 O11_10 Mn2_10 114.2(3)
N11_10 O11_10 Ca1_10 124.0(3)
Mn2_10 O11_10 Ca1_10 117.97(16)
N41_10 O41_10 Mn3_10 114.4(3)
N41_10 O41_10 Ca1_10 124.0(3)
Mn3_10 O41_10 Ca1_10 118.01(17)
N31_10 O31_10 Mn4_10 114.9(3)
N31_10 O31_10 Ca1_10 124.6(3)
Mn4_10 O31_10 Ca1_10 119.14(17)
C81_10 O81_10 Mn3_10 119.3(3)
C81_10 O82_10 Ca1_10 141.1(4)
O82_10 C81_10 O81_10 123.7(5)
O82_10 C81_10 C82_10 119.1(5)
O81_10 C81_10 C82_10 117.3(5)
C87_10 C82_10 C83_10 119.5(5)
C87_10 C82_10 C81_10 119.0(5)
C83_10 C82_10 C81_10 121.5(5)
C82_10 C83_10 C84_10 118.1(6)
C82_10 C83_10 H83A_10 120.9
C84_10 C83_10 H83A_10 120.9
C85_10 C84_10 C83_10 119.7(6)
C85_10 C84_10 H84A_10 120.2
C83_10 C84_10 H84A_10 120.2
C86_10 C85_10 C84_10 122.6(6)
C86_10 C85_10 H85A_10 118.7
C84_10 C85_10 H85A_10 118.7
C85_10 C86_10 C87_10 118.2(7)
C85_10 C86_10 H86A_10 120.9
C87_10 C86_10 H86A_10 120.9
C82_10 C87_10 C86_10 121.9(6)
C82_10 C87_10 H87A_10 119.0
C86_10 C87_10 H87A_10 119.0
C61_10 O61_10 Ca1_10 139.7(4)
C71_10 O71_10 Mn4_10 120.2(4)
C71_10 O72_10 Ca1_10 140.6(4)
O72_10 C71_10 O71_10 125.2(5)
O72_10 C71_10 C72_10 119.4(5)
O71_10 C71_10 C72_10 115.4(5)
C73_10 C72_10 C77_10 120.6(6)
C73_10 C72_10 C71_10 121.1(6)
C77_10 C72_10 C71_10 118.3(6)
C72_10 C73_10 C74_10 119.1(7)
C72_10 C73_10 H73A_10 120.5
C74_10 C73_10 H73A_10 120.5
C73_10 C74_10 C75_10 121.3(8)
C73_10 C74_10 H74A_10 119.4
C75_10 C74_10 H74A_10 119.4
C76_10 C75_10 C74_10 119.1(6)
C76_10 C75_10 H75A_10 120.5
C74_10 C75_10 H75A_10 120.5
C75_10 C76_10 C77_10 120.0(7)
C75_10 C76_10 H76A_10 120.0
C77_10 C76_10 H76A_10 120.0
C72_10 C77_10 C76_10 120.0(7)
C72_10 C77_10 H77A_10 120.0
C76_10 C77_10 H77A_10 120.0
C61_10 O62_10 Mn1_10 121.0(3)
C51_10 O51_10 Mn2_10 118.2(4)
C51_10 O52_10 Ca1_10 140.3(4)
O52_10 C51_10 O51_10 123.9(5)
O52_10 C51_10 C53_10 118.0(5)
O51_10 C51_10 C53_10 118.1(6)
C54_10 C52_10 C55_10 119.9(9)
C54_10 C52_10 H52A_10 120.0
C55_10 C52_10 H52A_10 120.0
C54_10 C53_10 C57_10 119.1(6)
C54_10 C53_10 C51_10 121.2(6)
C57_10 C53_10 C51_10 119.6(6)
C52_10 C54_10 C53_10 118.6(8)
C52_10 C54_10 H54A_10 120.7
C53_10 C54_10 H54A_10 120.7
C56_10 C55_10 C52_10 122.0(8)
C56_10 C55_10 H55A_10 119.0
C52_10 C55_10 H55A_10 119.0
C57_10 C56_10 C55_10 117.7(9)
C57_10 C56_10 H56A_10 121.2
C55_10 C56_10 H56A_10 121.2
C56_10 C57_10 C53_10 122.5(9)
C56_10 C57_10 H57A_10 118.8
C53_10 C57_10 H57A_10 118.8
C41_10 N41_10 O41_10 112.4(5)
C41_10 N41_10 Mn2_10 131.4(4)
O41_10 N41_10 Mn2_10 116.0(3)
C31_10 N31_10 O31_10 112.5(4)
C31_10 N31_10 Mn3_10 129.9(4)
O31_10 N31_10 Mn3_10 117.1(3)
C21_10 N21_10 O21_10 111.9(4)
C21_10 N21_10 Mn4_10 130.2(4)
O21_10 N21_10 Mn4_10 117.3(3)
C11_10 N11_10 O11_10 111.8(4)
C11_10 N11_10 Mn1_10 131.8(4)
O11_10 N11_10 Mn1_10 116.1(3)
C27_10 O23_10 Mn4_10 132.3(4)
C41_10 O42_10 Mn3_10 112.3(3)
C11_10 O12_10 Mn2_10 111.8(3)
C32_10 C33_10 C34_10 121.6(8)
C32_10 C33_10 H33A_10 119.2
C34_10 C33_10 H33A_10 119.2
C66_10 C65_10 C64_10 121.3(8)
C66_10 C65_10 H65A_10 119.4
C64_10 C65_10 H65A_10 119.4
C31_10 O32_10 Mn4_10 112.5(4)
C21_10 O22_10 Mn1_10 112.0(3)
C47_10 O43_10 Mn2_10 131.8(4)
C16_10 C15_10 C14_10 120.6(8)
C16_10 C15_10 H15A_10 119.7
C14_10 C15_10 H15A_10 119.7
C37_10 O33_10 Mn3_10 131.6(4)
O23_10 C27_10 C26_10 118.6(5)
O23_10 C27_10 C22_10 123.2(5)
C26_10 C27_10 C22_10 118.2(5)
C17_10 O13_10 Mn1_10 132.6(4)
N41_10 C41_10 O42_10 120.0(5)
N41_10 C41_10 C42_10 120.5(5)
O42_10 C41_10 C42_10 119.5(5)
C43_10 C42_10 C47_10 120.0(5)
C43_10 C42_10 C41_10 118.5(6)
C47_10 C42_10 C41_10 121.4(5)
O22_10 C21_10 N21_10 119.4(4)
O22_10 C21_10 C22_10 119.6(4)
N21_10 C21_10 C22_10 121.0(5)
O12_10 C11_10 N11_10 120.3(5)
O12_10 C11_10 C12_10 120.3(5)
N11_10 C11_10 C12_10 119.4(5)
O61_10 C61_10 O62_10 125.4(5)
O61_10 C61_10 C62_10 118.9(5)
O62_10 C61_10 C62_10 115.7(5)
C14_10 C13_10 C12_10 120.7(7)
C14_10 C13_10 H13A_10 119.7
C12_10 C13_10 H13A_10 119.7
C27_10 C22_10 C23_10 118.3(5)
C27_10 C22_10 C21_10 123.2(5)
C23_10 C22_10 C21_10 118.5(5)
C33_10 C32_10 C37_10 118.5(6)
C33_10 C32_10 C31_10 118.5(6)
C37_10 C32_10 C31_10 123.0(6)
C36_10 C35_10 C34_10 123.5(8)
C36_10 C35_10 H35A_10 118.3
C34_10 C35_10 H35A_10 118.3
C15_10 C16_10 C17_10 121.6(7)
C15_10 C16_10 H16A_10 119.2
C17_10 C16_10 H16A_10 119.2
C35_10 C34_10 C33_10 117.4(8)
C35_10 C34_10 H34A_10 121.3
C33_10 C34_10 H34A_10 121.3
C65_10 C66_10 C67_10 122.2(8)
C65_10 C66_10 H66A_10 118.9
C67_10 C66_10 H66A_10 118.9
C27_10 C26_10 C25_10 122.8(6)
C27_10 C26_10 H26A_10 118.6
C25_10 C26_10 H26A_10 118.6
O32_10 C31_10 N31_10 118.9(5)
O32_10 C31_10 C32_10 119.9(6)
N31_10 C31_10 C32_10 121.2(5)
C23_10 C24_10 C25_10 120.4(5)
C23_10 C24_10 H24A_10 119.8
C25_10 C24_10 H24A_10 119.8
C15_10 C14_10 C13_10 119.0(7)
C15_10 C14_10 H14A_10 120.5
C13_10 C14_10 H14A_10 120.5
O43_10 C47_10 C46_10 118.0(6)
O43_10 C47_10 C42_10 124.8(5)
C46_10 C47_10 C42_10 117.2(5)
C17_10 C12_10 C13_10 119.1(6)
C17_10 C12_10 C11_10 124.0(5)
C13_10 C12_10 C11_10 116.8(6)
C44_10 C43_10 C42_10 121.8(7)
C44_10 C43_10 H43A_10 119.1
C42_10 C43_10 H43A_10 119.1
C24_10 C23_10 C22_10 121.4(6)
C24_10 C23_10 H23A_10 119.3
C22_10 C23_10 H23A_10 119.3
C46_10 C45_10 C44_10 121.6(6)
C46_10 C45_10 H45A_10 119.2
C44_10 C45_10 H45A_10 119.2
O33_10 C37_10 C36_10 118.2(6)
O33_10 C37_10 C32_10 123.0(5)
C36_10 C37_10 C32_10 118.8(7)
C67_10 C62_10 C63_10 120.1(6)
C67_10 C62_10 C61_10 119.2(6)
C63_10 C62_10 C61_10 120.6(5)
C43_10 C44_10 C45_10 117.7(7)
C43_10 C44_10 H44A_10 121.1
C45_10 C44_10 H44A_10 121.1
C62_10 C63_10 C64_10 121.1(7)
C62_10 C63_10 H63A_10 119.5
C64_10 C63_10 H63A_10 119.5
C35_10 C36_10 C37_10 120.0(7)
C35_10 C36_10 H36A_10 120.0
C37_10 C36_10 H36A_10 120.0
C45_10 C46_10 C47_10 121.7(7)
C45_10 C46_10 H46A_10 119.1
C47_10 C46_10 H46A_10 119.1
O13_10 C17_10 C12_10 122.4(5)
O13_10 C17_10 C16_10 118.8(6)
C12_10 C17_10 C16_10 118.8(6)
C26_10 C25_10 C24_10 118.8(5)
C26_10 C25_10 H25A_10 120.6
C24_10 C25_10 H25A_10 120.6
C65_10 C64_10 C63_10 117.7(8)
C65_10 C64_10 H64A_10 121.2
C63_10 C64_10 H64A_10 121.2
C62_10 C67_10 C66_10 117.4(8)
C62_10 C67_10 H67A_10 121.3
C66_10 C67_10 H67A_10 121.3
O13_11 Mn1_11 O21_11 166.9
O13_11 Mn1_11 O22_11 92.8
O21_11 Mn1_11 O22_11 81.8
O13_11 Mn1_11 N11_11 89.5
O21_11 Mn1_11 N11_11 91.0
O22_11 Mn1_11 N11_11 157.5
O13_11 Mn1_11 O62_11 96.0
O21_11 Mn1_11 O62_11 96.5
O22_11 Mn1_11 O62_11 96.9
N11_11 Mn1_11 O62_11 105.1
O13_11 Mn1_11 Ca1_11 153.3
O21_11 Mn1_11 Ca1_11 34.3
O22_11 Mn1_11 Ca1_11 113.8
N11_11 Mn1_11 Ca1_11 66.2
O62_11 Mn1_11 Ca1_11 80.8
O23_11 Mn4_11 O31_11 169.4
O23_11 Mn4_11 O32_11 93.7
O31_11 Mn4_11 O32_11 81.4
O23_11 Mn4_11 N21_11 89.3
O31_11 Mn4_11 N21_11 91.0
O32_11 Mn4_11 N21_11 153.7
O23_11 Mn4_11 O71_11 93.9
O31_11 Mn4_11 O71_11 96.2
O32_11 Mn4_11 O71_11 99.4
N21_11 Mn4_11 O71_11 106.4
O23_11 Mn4_11 Ca1_11 151.2
O31_11 Mn4_11 Ca1_11 35.0
O32_11 Mn4_11 Ca1_11 115.1
N21_11 Mn4_11 Ca1_11 65.1
O71_11 Mn4_11 Ca1_11 81.8
O72_11 Ca1_11 O61_11 79.0
O72_11 Ca1_11 O52_11 125.7
O61_11 Ca1_11 O52_11 79.2
O72_11 Ca1_11 O82_11 78.2
O61_11 Ca1_11 O82_11 128.0
O52_11 Ca1_11 O82_11 77.6
O72_11 Ca1_11 O31_11 76.3
O61_11 Ca1_11 O31_11 138.7
O52_11 Ca1_11 O31_11 142.0
O82_11 Ca1_11 O31_11 78.0
O72_11 Ca1_11 O21_11 82.3
O61_11 Ca1_11 O21_11 76.2
O52_11 Ca1_11 O21_11 137.7
O82_11 Ca1_11 O21_11 144.0
O31_11 Ca1_11 O21_11 68.1
O72_11 Ca1_11 O41_11 138.3
O61_11 Ca1_11 O41_11 142.5
O52_11 Ca1_11 O41_11 78.9
O82_11 Ca1_11 O41_11 75.5
O31_11 Ca1_11 O41_11 67.0
O21_11 Ca1_11 O41_11 101.0
O72_11 Ca1_11 O11_11 145.3
O61_11 Ca1_11 O11_11 80.0
O52_11 Ca1_11 O11_11 76.2
O82_11 Ca1_11 O11_11 136.2
O31_11 Ca1_11 O11_11 102.9
O21_11 Ca1_11 O11_11 66.0
O41_11 Ca1_11 O11_11 65.4
O72_11 Ca1_11 Mn4_11 58.1
O61_11 Ca1_11 Mn4_11 113.0
O52_11 Ca1_11 Mn4_11 167.7
O82_11 Ca1_11 Mn4_11 92.7
O31_11 Ca1_11 Mn4_11 26.1
O21_11 Ca1_11 Mn4_11 51.3
O41_11 Ca1_11 Mn4_11 91.4
O11_11 Ca1_11 Mn4_11 106.8
O72_11 Ca1_11 Mn2_11 170.0
O61_11 Ca1_11 Mn2_11 91.9
O52_11 Ca1_11 Mn2_11 55.4
O82_11 Ca1_11 Mn2_11 111.1
O31_11 Ca1_11 Mn2_11 108.8
O21_11 Ca1_11 Mn2_11 91.6
O41_11 Ca1_11 Mn2_11 50.6
O11_11 Ca1_11 Mn2_11 26.3
Mn4_11 Ca1_11 Mn2_11 123.3
O72_11 Ca1_11 Mn3_11 112.7
O61_11 Ca1_11 Mn3_11 168.1
O52_11 Ca1_11 Mn3_11 91.5
O82_11 Ca1_11 Mn3_11 55.6
O31_11 Ca1_11 Mn3_11 50.5
O21_11 Ca1_11 Mn3_11 106.8
O41_11 Ca1_11 Mn3_11 26.3
O11_11 Ca1_11 Mn3_11 90.7
Mn4_11 Ca1_11 Mn3_11 76.6
Mn2_11 Ca1_11 Mn3_11 76.6
O72_11 Ca1_11 Mn1_11 95.5
O61_11 Ca1_11 Mn1_11 57.6
O52_11 Ca1_11 Mn1_11 112.9
O82_11 Ca1_11 Mn1_11 169.4
O31_11 Ca1_11 Mn1_11 92.4
O21_11 Ca1_11 Mn1_11 25.5
O41_11 Ca1_11 Mn1_11 104.9
O11_11 Ca1_11 Mn1_11 49.8
Mn4_11 Ca1_11 Mn1_11 76.8
Mn2_11 Ca1_11 Mn1_11 76.0
Mn3_11 Ca1_11 Mn1_11 121.0
O43_11 Mn2_11 O11_11 167.5
O43_11 Mn2_11 N41_11 90.3
O11_11 Mn2_11 N41_11 88.1
O43_11 Mn2_11 O12_11 92.9
O11_11 Mn2_11 O12_11 82.0
N41_11 Mn2_11 O12_11 147.8
O43_11 Mn2_11 O51_11 93.7
O11_11 Mn2_11 O51_11 98.4
N41_11 Mn2_11 O51_11 113.2
O12_11 Mn2_11 O51_11 98.6
O43_11 Mn2_11 Ca1_11 151.3
O11_11 Mn2_11 Ca1_11 35.8
N41_11 Mn2_11 Ca1_11 66.0
O12_11 Mn2_11 Ca1_11 115.8
O51_11 Mn2_11 Ca1_11 82.0
O33_11 Mn3_11 O41_11 169.2
O33_11 Mn3_11 O42_11 95.2
O41_11 Mn3_11 O42_11 80.8
O33_11 Mn3_11 N31_11 88.8
O41_11 Mn3_11 N31_11 89.5
O42_11 Mn3_11 N31_11 148.6
O33_11 Mn3_11 O81_11 94.2
O41_11 Mn3_11 O81_11 96.4
O42_11 Mn3_11 O81_11 99.8
N31_11 Mn3_11 O81_11 111.0
O33_11 Mn3_11 Ca1_11 149.7
O41_11 Mn3_11 Ca1_11 35.6
O42_11 Mn3_11 Ca1_11 115.1
N31_11 Mn3_11 Ca1_11 65.1
O81_11 Mn3_11 Ca1_11 81.9
N21_11 O21_11 Mn1_11 115.1
N21_11 O21_11 Ca1_11 121.5
Mn1_11 O21_11 Ca1_11 120.2
N11_11 O11_11 Mn2_11 114.1
N11_11 O11_11 Ca1_11 123.7
Mn2_11 O11_11 Ca1_11 117.9
N41_11 O41_11 Mn3_11 115.7
N41_11 O41_11 Ca1_11 123.4
Mn3_11 O41_11 Ca1_11 118.2
N31_11 O31_11 Mn4_11 114.7
N31_11 O31_11 Ca1_11 125.0
Mn4_11 O31_11 Ca1_11 118.9
C81_11 O81_11 Mn3_11 120.6
C81_11 O82_11 Ca1_11 140.7
O82_11 C81_11 O81_11 122.8
O82_11 C81_11 C82_11 117.8
O81_11 C81_11 C82_11 119.4
C87_11 C82_11 C83_11 120.7
C87_11 C82_11 C81_11 119.3
C83_11 C82_11 C81_11 120.0
C82_11 C83_11 C84_11 119.5
C82_11 C83_11 H83B_11 120.2
C84_11 C83_11 H83B_11 120.2
C85_11 C84_11 C83_11 118.4
C85_11 C84_11 H84B_11 120.8
C83_11 C84_11 H84B_11 120.8
C84_11 C85_11 C86_11 122.4
C84_11 C85_11 H85B_11 118.8
C86_11 C85_11 H85B_11 118.8
C85_11 C86_11 C87_11 117.9
C85_11 C86_11 H86B_11 121.0
C87_11 C86_11 H86B_11 121.0
C82_11 C87_11 C86_11 120.8
C82_11 C87_11 H87B_11 119.6
C86_11 C87_11 H87B_11 119.6
C61_11 O61_11 Ca1_11 139.8
C71_11 O71_11 Mn4_11 120.7
C71_11 O72_11 Ca1_11 139.7
O72_11 C71_11 O71_11 125.0
O72_11 C71_11 C72_11 119.4
O71_11 C71_11 C72_11 115.6
C73_11 C72_11 C77_11 122.2
C73_11 C72_11 C71_11 121.0
C77_11 C72_11 C71_11 116.8
C72_11 C73_11 C74_11 118.1
C72_11 C73_11 H73B_11 120.9
C74_11 C73_11 H73B_11 120.9
C75_11 C74_11 C73_11 121.1
C75_11 C74_11 H74B_11 119.5
C73_11 C74_11 H74B_11 119.5
C76_11 C75_11 C74_11 120.2
C76_11 C75_11 H75B_11 119.9
C74_11 C75_11 H75B_11 119.9
C77_11 C76_11 C75_11 120.6
C77_11 C76_11 H76B_11 119.7
C75_11 C76_11 H76B_11 119.7
C76_11 C77_11 C72_11 117.7
C76_11 C77_11 H77B_11 121.2
C72_11 C77_11 H77B_11 121.2
C61_11 O62_11 Mn1_11 121.9
C51_11 O51_11 Mn2_11 118.5
C51_11 O52_11 Ca1_11 139.7
O52_11 C51_11 O51_11 124.1
O52_11 C51_11 C53_11 117.7
O51_11 C51_11 C53_11 118.1
C55_11 C52_11 C54_11 119.1
C55_11 C52_11 H52B_11 120.4
C54_11 C52_11 H52B_11 120.4
C54_11 C53_11 C57_11 119.9
C54_11 C53_11 C51_11 120.3
C57_11 C53_11 C51_11 119.8
C53_11 C54_11 C52_11 117.0
C53_11 C54_11 H54B_11 121.5
C52_11 C54_11 H54B_11 121.5
C56_11 C55_11 C52_11 122.6
C56_11 C55_11 H55B_11 118.7
C52_11 C55_11 H55B_11 118.7
C55_11 C56_11 C57_11 119.3
C55_11 C56_11 H56B_11 120.4
C57_11 C56_11 H56B_11 120.4
C56_11 C57_11 C53_11 121.9
C56_11 C57_11 H57B_11 119.0
C53_11 C57_11 H57B_11 119.0
C41_11 N41_11 O41_11 111.6
C41_11 N41_11 Mn2_11 130.3
O41_11 N41_11 Mn2_11 118.0
C31_11 N31_11 O31_11 112.8
C31_11 N31_11 Mn3_11 130.1
O31_11 N31_11 Mn3_11 116.8
C21_11 N21_11 O21_11 111.8
C21_11 N21_11 Mn4_11 130.5
O21_11 N21_11 Mn4_11 117.1
C11_11 N11_11 O11_11 111.7
C11_11 N11_11 Mn1_11 132.1
O11_11 N11_11 Mn1_11 115.7
C27_11 O23_11 Mn4_11 133.1
C41_11 O42_11 Mn3_11 111.9
C11_11 O12_11 Mn2_11 109.7
C34_11 C33_11 C32_11 119.6
C34_11 C33_11 H33B_11 120.2
C32_11 C33_11 H33B_11 120.2
C64_11 C65_11 C66_11 123.5
C64_11 C65_11 H65B_11 118.2
C66_11 C65_11 H65B_11 118.2
C31_11 O32_11 Mn4_11 111.9
C21_11 O22_11 Mn1_11 111.8
C47_11 O43_11 Mn2_11 131.0
C14_11 C15_11 C16_11 116.2
C14_11 C15_11 H15B_11 121.9
C16_11 C15_11 H15B_11 121.9
C37_11 O33_11 Mn3_11 132.2
O23_11 C27_11 C26_11 119.5
O23_11 C27_11 C22_11 122.9
C26_11 C27_11 C22_11 117.6
C17_11 O13_11 Mn1_11 131.4
O42_11 C41_11 N41_11 119.9
O42_11 C41_11 C42_11 119.0
N41_11 C41_11 C42_11 121.1
C47_11 C42_11 C43_11 120.2
C47_11 C42_11 C41_11 122.3
C43_11 C42_11 C41_11 117.4
N21_11 C21_11 O22_11 119.4
N21_11 C21_11 C22_11 122.5
O22_11 C21_11 C22_11 118.1
O12_11 C11_11 N11_11 122.2
O12_11 C11_11 C12_11 118.0
N11_11 C11_11 C12_11 119.7
O61_11 C61_11 O62_11 125.2
O61_11 C61_11 C62_11 118.9
O62_11 C61_11 C62_11 115.9
C14_11 C13_11 C12_11 120.7
C14_11 C13_11 H13B_11 119.6
C12_11 C13_11 H13B_11 119.6
C23_11 C22_11 C27_11 120.0
C23_11 C22_11 C21_11 118.6
C27_11 C22_11 C21_11 121.4
C37_11 C32_11 C31_11 126.0
C37_11 C32_11 C33_11 120.0
C31_11 C32_11 C33_11 113.9
C34_11 C35_11 C36_11 124.0
C34_11 C35_11 H35B_11 118.0
C36_11 C35_11 H35B_11 118.0
C17_11 C16_11 C15_11 121.7
C17_11 C16_11 H16B_11 119.1
C15_11 C16_11 H16B_11 119.1
C35_11 C34_11 C33_11 116.1
C35_11 C34_11 H34B_11 121.9
C33_11 C34_11 H34B_11 121.9
C65_11 C66_11 C67_11 119.2
C65_11 C66_11 H66B_11 120.4
C67_11 C66_11 H66B_11 120.4
C27_11 C26_11 C25_11 122.3
C27_11 C26_11 H26B_11 118.8
C25_11 C26_11 H26B_11 118.8
O32_11 C31_11 N31_11 119.1
O32_11 C31_11 C32_11 121.6
N31_11 C31_11 C32_11 119.2
C25_11 C24_11 C23_11 118.8
C25_11 C24_11 H24B_11 120.6
C23_11 C24_11 H24B_11 120.6
C15_11 C14_11 C13_11 121.0
C15_11 C14_11 H14B_11 119.5
C13_11 C14_11 H14B_11 119.5
O43_11 C47_11 C46_11 117.3
O43_11 C47_11 C42_11 124.1
C46_11 C47_11 C42_11 118.5
C17_11 C12_11 C13_11 118.6
C17_11 C12_11 C11_11 123.5
C13_11 C12_11 C11_11 117.9
C44_11 C43_11 C42_11 118.1
C44_11 C43_11 H43B_11 121.0
C42_11 C43_11 H43B_11 121.0
C22_11 C23_11 C24_11 119.9
C22_11 C23_11 H23B_11 120.0
C24_11 C23_11 H23B_11 120.0
C46_11 C45_11 C44_11 122.3
C46_11 C45_11 H45B_11 118.8
C44_11 C45_11 H45B_11 118.8
O33_11 C37_11 C36_11 118.0
O33_11 C37_11 C32_11 121.4
C36_11 C37_11 C32_11 120.6
C67_11 C62_11 C63_11 120.4
C67_11 C62_11 C61_11 119.8
C63_11 C62_11 C61_11 119.8
C45_11 C44_11 C43_11 119.0
C45_11 C44_11 H44B_11 120.5
C43_11 C44_11 H44B_11 120.5
C62_11 C63_11 C64_11 117.7
C62_11 C63_11 H63B_11 121.2
C64_11 C63_11 H63B_11 121.2
C37_11 C36_11 C35_11 119.5
C37_11 C36_11 H36B_11 120.3
C35_11 C36_11 H36B_11 120.3
C45_11 C46_11 C47_11 121.8
C45_11 C46_11 H46B_11 119.1
C47_11 C46_11 H46B_11 119.1
C16_11 C17_11 C12_11 121.6
C16_11 C17_11 O13_11 115.7
C12_11 C17_11 O13_11 122.7
C24_11 C25_11 C26_11 121.3
C24_11 C25_11 H25B_11 119.3
C26_11 C25_11 H25B_11 119.3
C65_11 C64_11 C63_11 118.7
C65_11 C64_11 H64B_11 120.7
C63_11 C64_11 H64B_11 120.7
C62_11 C67_11 C66_11 120.5
C62_11 C67_11 H67B_11 119.7
C66_11 C67_11 H67B_11 119.7
C3_1 N1_1 C7_1 111.2(4)
C3_1 N1_1 C1_1 104.8(3)
C7_1 N1_1 C1_1 111.6(4)
C3_1 N1_1 C5_1 110.0(4)
C7_1 N1_1 C5_1 110.2(4)
C1_1 N1_1 C5_1 109.0(5)
N1_1 C1_1 C2_1 113.2(4)
N1_1 C1_1 H1A_1 108.9
C2_1 C1_1 H1A_1 108.9
N1_1 C1_1 H1B_1 108.9
C2_1 C1_1 H1B_1 108.9
H1A_1 C1_1 H1B_1 107.7
C1_1 C2_1 H2A_1 109.5
C1_1 C2_1 H2B_1 109.5
H2A_1 C2_1 H2B_1 109.5
C1_1 C2_1 H2C_1 109.5
H2A_1 C2_1 H2C_1 109.5
H2B_1 C2_1 H2C_1 109.5
N1_1 C3_1 C4_1 114.1(4)
N1_1 C3_1 H3A_1 108.7
C4_1 C3_1 H3A_1 108.7
N1_1 C3_1 H3B_1 108.7
C4_1 C3_1 H3B_1 108.7
H3A_1 C3_1 H3B_1 107.6
C3_1 C4_1 H4A_1 109.5
C3_1 C4_1 H4B_1 109.5
H4A_1 C4_1 H4B_1 109.5
C3_1 C4_1 H4C_1 109.5
H4A_1 C4_1 H4C_1 109.5
H4B_1 C4_1 H4C_1 109.5
N1_1 C5_1 C6_1 116.9(4)
N1_1 C5_1 H5A_1 108.1
C6_1 C5_1 H5A_1 108.1
N1_1 C5_1 H5F_1 108.1
C6_1 C5_1 H5F_1 108.1
H5A_1 C5_1 H5F_1 107.3
C5_1 C6_1 H6A_1 109.5
C5_1 C6_1 H6B_1 109.5
H6A_1 C6_1 H6B_1 109.5
C5_1 C6_1 H6C_1 109.5
H6A_1 C6_1 H6C_1 109.5
H6B_1 C6_1 H6C_1 109.5
N1_1 C7_1 C8_1 114.8(4)
N1_1 C7_1 H7A_1 108.6
C8_1 C7_1 H7A_1 108.6
N1_1 C7_1 H7B_1 108.6
C8_1 C7_1 H7B_1 108.6
H7A_1 C7_1 H7B_1 107.5
C7_1 C8_1 H8A_1 109.5
C7_1 C8_1 H8B_1 109.5
H8A_1 C8_1 H8B_1 109.5
C7_1 C8_1 H8C_1 109.5
H8A_1 C8_1 H8C_1 109.5
H8B_1 C8_1 H8C_1 109.5
C5_2 N1_2 C3_2 112.0(10)
C5_2 N1_2 C7_2 108.7(9)
C3_2 N1_2 C7_2 106.4(9)
C5_2 N1_2 C1_2 108.1(9)
C3_2 N1_2 C1_2 111.3(11)
C7_2 N1_2 C1_2 110.2(9)
N1_2 C1_2 C2_2 117.4(8)
N1_2 C1_2 H1C_2 107.9
C2_2 C1_2 H1C_2 107.9
N1_2 C1_2 H1D_2 107.9
C2_2 C1_2 H1D_2 107.9
H1C_2 C1_2 H1D_2 107.2
C1_2 C2_2 H2D_2 109.5
C1_2 C2_2 H2E_2 109.5
H2D_2 C2_2 H2E_2 109.5
C1_2 C2_2 H2F_2 109.5
H2D_2 C2_2 H2F_2 109.5
H2E_2 C2_2 H2F_2 109.5
N1_2 C3_2 C4_2 117.6(8)
N1_2 C3_2 H3C_2 107.9
C4_2 C3_2 H3C_2 107.9
N1_2 C3_2 H3D_2 107.9
C4_2 C3_2 H3D_2 107.9
H3C_2 C3_2 H3D_2 107.2
C3_2 C4_2 H4D_2 109.5
C3_2 C4_2 H4E_2 109.5
H4D_2 C4_2 H4E_2 109.5
C3_2 C4_2 H4F_2 109.5
H4D_2 C4_2 H4F_2 109.5
H4E_2 C4_2 H4F_2 109.5
N1_2 C5_2 C6_2 118.8(8)
N1_2 C5_2 H5B_2 107.6
C6_2 C5_2 H5B_2 107.6
N1_2 C5_2 H5C_2 107.6
C6_2 C5_2 H5C_2 107.6
H5B_2 C5_2 H5C_2 107.1
C5_2 C6_2 H6D_2 109.5
C5_2 C6_2 H6E_2 109.5
H6D_2 C6_2 H6E_2 109.5
C5_2 C6_2 H6F_2 109.5
H6D_2 C6_2 H6F_2 109.5
H6E_2 C6_2 H6F_2 109.5
N1_2 C7_2 C8_2 115.8(7)
N1_2 C7_2 H7C_2 108.3
C8_2 C7_2 H7C_2 108.3
N1_2 C7_2 H7D_2 108.3
C8_2 C7_2 H7D_2 108.3
H7C_2 C7_2 H7D_2 107.4
C7_2 C8_2 H8D_2 109.5
C7_2 C8_2 H8E_2 109.5
H8D_2 C8_2 H8E_2 109.5
C7_2 C8_2 H8F_2 109.5
H8D_2 C8_2 H8F_2 109.5
H8E_2 C8_2 H8F_2 109.5
C3_3 N1_3 C7_3 107.1(8)
C3_3 N1_3 C5_3 111.1(11)
C7_3 N1_3 C5_3 113.6(12)
C3_3 N1_3 C1_3 110.6(12)
C7_3 N1_3 C1_3 108.4(13)
C5_3 N1_3 C1_3 106.0(11)
N1_3 C1_3 C2_3 116.8(9)
N1_3 C1_3 H1E_3 108.1
C2_3 C1_3 H1E_3 108.1
N1_3 C1_3 H1F_3 108.1
C2_3 C1_3 H1F_3 108.1
H1E_3 C1_3 H1F_3 107.3
C1_3 C2_3 H2G_3 109.5
C1_3 C2_3 H2H_3 109.5
H2G_3 C2_3 H2H_3 109.5
C1_3 C2_3 H2I_3 109.5
H2G_3 C2_3 H2I_3 109.5
H2H_3 C2_3 H2I_3 109.5
N1_3 C3_3 C4_3 114.0(8)
N1_3 C3_3 H3E_3 108.8
C4_3 C3_3 H3E_3 108.8
N1_3 C3_3 H3F_3 108.8
C4_3 C3_3 H3F_3 108.8
H3E_3 C3_3 H3F_3 107.7
C3_3 C4_3 H4G_3 109.5
C3_3 C4_3 H4H_3 109.5
H4G_3 C4_3 H4H_3 109.5
C3_3 C4_3 H4I_3 109.5
H4G_3 C4_3 H4I_3 109.5
H4H_3 C4_3 H4I_3 109.5
N1_3 C5_3 C6_3 116.5(10)
N1_3 C5_3 H5D_3 108.2
C6_3 C5_3 H5D_3 108.2
N1_3 C5_3 H5E_3 108.2
C6_3 C5_3 H5E_3 108.2
H5D_3 C5_3 H5E_3 107.3
C5_3 C6_3 H6G_3 109.5
C5_3 C6_3 H6H_3 109.5
H6G_3 C6_3 H6H_3 109.5
C5_3 C6_3 H6I_3 109.5
H6G_3 C6_3 H6I_3 109.5
H6H_3 C6_3 H6I_3 109.5
N1_3 C7_3 C8_3 115.8(8)
N1_3 C7_3 H7E_3 108.3
C8_3 C7_3 H7E_3 108.3
N1_3 C7_3 H7F_3 108.3
C8_3 C7_3 H7F_3 108.3
H7E_3 C7_3 H7F_3 107.4
C7_3 C8_3 H8G_3 109.5
C7_3 C8_3 H8H_3 109.5
H8G_3 C8_3 H8H_3 109.5
C7_3 C8_3 H8I_3 109.5
H8G_3 C8_3 H8I_3 109.5
H8H_3 C8_3 H8I_3 109.5

loop_
_geom_bond_atom_site_label_1
_geom_bond_atom_site_label_2
_geom_bond_distance
Mn1_10 O13_10 1.851(4)
Mn1_10 O21_10 1.874(4)
Mn1_10 O22_10 1.935(4)
Mn1_10 N11_10 1.955(4)
Mn1_10 O62_10 2.080(4)
Mn1_10 Ca1_10 3.749(2)
Mn2_10 O43_10 1.851(4)
Mn2_10 O11_10 1.865(3)
Mn2_10 O12_10 1.955(4)
Mn2_10 N41_10 1.978(5)
Mn2_10 O51_10 2.085(4)
Mn2_10 Ca1_10 3.7241(17)
Mn4_10 O23_10 1.843(4)
Mn4_10 O31_10 1.872(3)
Mn4_10 O32_10 1.947(4)
Mn4_10 N21_10 1.966(5)
Mn4_10 O71_10 2.078(4)
Mn4_10 Ca1_10 3.7158(19)
Mn3_10 O33_10 1.845(4)
Mn3_10 O41_10 1.872(4)
Mn3_10 O42_10 1.951(4)
Mn3_10 N31_10 1.975(4)
Mn3_10 O81_10 2.053(4)
Mn3_10 Ca1_10 3.7239(19)
Ca1_10 O52_10 2.345(4)
Ca1_10 O72_10 2.357(4)
Ca1_10 O82_10 2.365(4)
Ca1_10 O61_10 2.368(4)
Ca1_10 O31_10 2.425(4)
Ca1_10 O21_10 2.449(4)
Ca1_10 O41_10 2.458(4)
Ca1_10 O11_10 2.465(4)
O21_10 N21_10 1.389(6)
O11_10 N11_10 1.401(6)
O41_10 N41_10 1.406(6)
O31_10 N31_10 1.380(6)
O81_10 C81_10 1.290(7)
O82_10 C81_10 1.239(6)
C81_10 C82_10 1.496(7)
C82_10 C87_10 1.369(9)
C82_10 C83_10 1.394(8)
C83_10 C84_10 1.418(9)
C83_10 H83A_10 0.9500
C84_10 C85_10 1.357(11)
C84_10 H84A_10 0.9500
C85_10 C86_10 1.349(10)
C85_10 H85A_10 0.9500
C86_10 C87_10 1.387(9)
C86_10 H86A_10 0.9500
C87_10 H87A_10 0.9500
O61_10 C61_10 1.231(6)
O71_10 C71_10 1.292(7)
O72_10 C71_10 1.219(7)
C71_10 C72_10 1.518(7)
C72_10 C73_10 1.370(9)
C72_10 C77_10 1.383(9)
C73_10 C74_10 1.380(10)
C73_10 H73A_10 0.9500
C74_10 C75_10 1.404(12)
C74_10 H74A_10 0.9500
C75_10 C76_10 1.360(11)
C75_10 H75A_10 0.9500
C76_10 C77_10 1.403(9)
C76_10 H76A_10 0.9500
C77_10 H77A_10 0.9500
O62_10 C61_10 1.274(6)
O51_10 C51_10 1.282(7)
O52_10 C51_10 1.249(7)
C51_10 C53_10 1.469(8)
C52_10 C54_10 1.381(10)
C52_10 C55_10 1.401(15)
C52_10 H52A_10 0.9500
C53_10 C54_10 1.386(10)
C53_10 C57_10 1.414(10)
C54_10 H54A_10 0.9500
C55_10 C56_10 1.367(14)
C55_10 H55A_10 0.9500
C56_10 C57_10 1.350(10)
C56_10 H56A_10 0.9500
C57_10 H57A_10 0.9500
N41_10 C41_10 1.284(7)
N31_10 C31_10 1.321(7)
N21_10 C21_10 1.319(6)
N11_10 C11_10 1.326(7)
O23_10 C27_10 1.327(7)
O42_10 C41_10 1.296(7)
O12_10 C11_10 1.275(6)
C33_10 C32_10 1.378(10)
C33_10 C34_10 1.393(11)
C33_10 H33A_10 0.9500
C65_10 C66_10 1.341(13)
C65_10 C64_10 1.374(12)
C65_10 H65A_10 0.9500
O32_10 C31_10 1.291(7)
O22_10 C21_10 1.318(6)
O43_10 C47_10 1.301(7)
C15_10 C16_10 1.364(11)
C15_10 C14_10 1.387(12)
C15_10 H15A_10 0.9500
O33_10 C37_10 1.337(8)
C27_10 C26_10 1.385(7)
C27_10 C22_10 1.418(8)
O13_10 C17_10 1.352(7)
C41_10 C42_10 1.483(7)
C42_10 C43_10 1.398(8)
C42_10 C47_10 1.421(9)
C21_10 C22_10 1.440(7)
C11_10 C12_10 1.478(8)
C61_10 C62_10 1.496(7)
C13_10 C14_10 1.394(11)
C13_10 C12_10 1.418(9)
C13_10 H13A_10 0.9500
C22_10 C23_10 1.422(7)
C32_10 C37_10 1.424(9)
C32_10 C31_10 1.442(8)
C35_10 C36_10 1.335(11)
C35_10 C34_10 1.374(12)
C35_10 H35A_10 0.9500
C16_10 C17_10 1.405(9)
C16_10 H16A_10 0.9500
C34_10 H34A_10 0.9500
C66_10 C67_10 1.398(11)
C66_10 H66A_10 0.9500
C26_10 C25_10 1.386(8)
C26_10 H26A_10 0.9500
C24_10 C23_10 1.362(8)
C24_10 C25_10 1.390(10)
C24_10 H24A_10 0.9500
C14_10 H14A_10 0.9500
C47_10 C46_10 1.417(7)
C12_10 C17_10 1.392(9)
C43_10 C44_10 1.389(9)
C43_10 H43A_10 0.9500
C23_10 H23A_10 0.9500
C45_10 C46_10 1.358(10)
C45_10 C44_10 1.408(11)
C45_10 H45A_10 0.9500
C37_10 C36_10 1.392(9)
C62_10 C67_10 1.378(9)
C62_10 C63_10 1.389(9)
C44_10 H44A_10 0.9500
C63_10 C64_10 1.392(9)
C63_10 H63A_10 0.9500
C36_10 H36A_10 0.9500
C46_10 H46A_10 0.9500
C25_10 H25A_10 0.9500
C64_10 H64A_10 0.9500
C67_10 H67A_10 0.9500
Mn1_11 O13_11 1.8501
Mn1_11 O21_11 1.8597
Mn1_11 O22_11 1.9268
Mn1_11 N11_11 1.9528
Mn1_11 O62_11 2.0755
Mn1_11 Ca1_11 3.7340
Mn4_11 O23_11 1.8321
Mn4_11 O31_11 1.8666
Mn4_11 O32_11 1.9546
Mn4_11 N21_11 1.9726
Mn4_11 O71_11 2.0727
Mn4_11 Ca1_11 3.7108
Ca1_11 O72_11 2.3394
Ca1_11 O61_11 2.3526
Ca1_11 O52_11 2.3527
Ca1_11 O82_11 2.3686
Ca1_11 O31_11 2.4293
Ca1_11 O21_11 2.4356
Ca1_11 O41_11 2.4616
Ca1_11 O11_11 2.4658
Ca1_11 Mn2_11 3.7274
Ca1_11 Mn3_11 3.7310
Mn2_11 O43_11 1.8487
Mn2_11 O11_11 1.8710
Mn2_11 N41_11 1.9509
Mn2_11 O12_11 1.9697
Mn2_11 O51_11 2.0794
Mn3_11 O33_11 1.8486
Mn3_11 O41_11 1.8729
Mn3_11 O42_11 1.9599
Mn3_11 N31_11 1.9853
Mn3_11 O81_11 2.0517
O21_11 N21_11 1.4075
O11_11 N11_11 1.4006
O41_11 N41_11 1.3932
O31_11 N31_11 1.3755
O81_11 C81_11 1.2786
O82_11 C81_11 1.2664
C81_11 C82_11 1.4861
C82_11 C87_11 1.3439
C82_11 C83_11 1.3780
C83_11 C84_11 1.4115
C83_11 H83B_11 0.9500
C84_11 C85_11 1.3592
C84_11 H84B_11 0.9500
C85_11 C86_11 1.3722
C85_11 H85B_11 0.9500
C86_11 C87_11 1.4051
C86_11 H86B_11 0.9500
C87_11 H87B_11 0.9500
O61_11 C61_11 1.2377
O71_11 C71_11 1.2889
O72_11 C71_11 1.2516
C71_11 C72_11 1.5164
C72_11 C73_11 1.3647
C72_11 C77_11 1.4440
C73_11 C74_11 1.3965
C73_11 H73B_11 0.9500
C74_11 C75_11 1.3952
C74_11 H74B_11 0.9500
C75_11 C76_11 1.3859
C75_11 H75B_11 0.9500
C76_11 C77_11 1.3814
C76_11 H76B_11 0.9500
C77_11 H77B_11 0.9500
O62_11 C61_11 1.2589
O51_11 C51_11 1.2730
O52_11 C51_11 1.2540
C51_11 C53_11 1.4743
C52_11 C55_11 1.4138
C52_11 C54_11 1.4354
C52_11 H52B_11 0.9500
C53_11 C54_11 1.3946
C53_11 C57_11 1.4076
C54_11 H54B_11 0.9500
C55_11 C56_11 1.3182
C55_11 H55B_11 0.9500
C56_11 C57_11 1.3664
C56_11 H56B_11 0.9500
C57_11 H57B_11 0.9500
N41_11 C41_11 1.3146
N31_11 C31_11 1.3306
N21_11 C21_11 1.2953
N11_11 C11_11 1.3055
O23_11 C27_11 1.3405
O42_11 C41_11 1.3059
O12_11 C11_11 1.2920
C33_11 C34_11 1.4516
C33_11 C32_11 1.4543
C33_11 H33B_11 0.9500
C65_11 C64_11 1.3343
C65_11 C66_11 1.3441
C65_11 H65B_11 0.9500
O32_11 C31_11 1.2855
O22_11 C21_11 1.3357
O43_11 C47_11 1.3298
C15_11 C14_11 1.3840
C15_11 C16_11 1.4766
C15_11 H15B_11 0.9500
O33_11 C37_11 1.3419
C27_11 C26_11 1.3686
C27_11 C22_11 1.4307
O13_11 C17_11 1.3813
C41_11 C42_11 1.4643
C42_11 C47_11 1.4094
C42_11 C43_11 1.4439
C21_11 C22_11 1.4537
C11_11 C12_11 1.4920
C61_11 C62_11 1.5039
C13_11 C14_11 1.4105
C13_11 C12_11 1.4170
C13_11 H13B_11 0.9500
C22_11 C23_11 1.3974
C32_11 C37_11 1.3893
C32_11 C31_11 1.4416
C35_11 C34_11 1.3651
C35_11 C36_11 1.4355
C35_11 H35B_11 0.9500
C16_11 C17_11 1.3488
C16_11 H16B_11 0.9500
C34_11 H34B_11 0.9500
C66_11 C67_11 1.3897
C66_11 H66B_11 0.9500
C26_11 C25_11 1.3954
C26_11 H26B_11 0.9500
C24_11 C25_11 1.3471
C24_11 C23_11 1.4324
C24_11 H24B_11 0.9500
C14_11 H14B_11 0.9500
C47_11 C46_11 1.4070
C12_11 C17_11 1.3771
C43_11 C44_11 1.4159
C43_11 H43B_11 0.9500
C23_11 H23B_11 0.9500
C45_11 C46_11 1.3238
C45_11 C44_11 1.4102
C45_11 H45B_11 0.9500
C37_11 C36_11 1.3597
C62_11 C67_11 1.3756
C62_11 C63_11 1.3858
C44_11 H44B_11 0.9500
C63_11 C64_11 1.4587
C63_11 H63B_11 0.9500
C36_11 H36B_11 0.9500
C46_11 H46B_11 0.9500
C25_11 H25B_11 0.9500
C64_11 H64B_11 0.9500
C67_11 H67B_11 0.9500
N1_1 C3_1 1.518(5)
N1_1 C7_1 1.529(6)
N1_1 C1_1 1.529(5)
N1_1 C5_1 1.531(5)
C1_1 C2_1 1.603(5)
C1_1 H1A_1 0.9900
C1_1 H1B_1 0.9900
C2_1 H2A_1 0.9800
C2_1 H2B_1 0.9800
C2_1 H2C_1 0.9800
C3_1 C4_1 1.575(6)
C3_1 H3A_1 0.9900
C3_1 H3B_1 0.9900
C4_1 H4A_1 0.9800
C4_1 H4B_1 0.9800
C4_1 H4C_1 0.9800
C5_1 C6_1 1.638(6)
C5_1 H5A_1 0.9900
C5_1 H5F_1 0.9900
C6_1 H6A_1 0.9800
C6_1 H6B_1 0.9800
C6_1 H6C_1 0.9800
C7_1 C8_1 1.594(6)
C7_1 H7A_1 0.9900
C7_1 H7B_1 0.9900
C8_1 H8A_1 0.9800
C8_1 H8B_1 0.9800
C8_1 H8C_1 0.9800
N1_2 C5_2 1.523(7)
N1_2 C3_2 1.525(7)
N1_2 C7_2 1.525(7)
N1_2 C1_2 1.528(7)
C1_2 C2_2 1.603(8)
C1_2 H1C_2 0.9900
C1_2 H1D_2 0.9900
C2_2 H2D_2 0.9800
C2_2 H2E_2 0.9800
C2_2 H2F_2 0.9800
C3_2 C4_2 1.603(8)
C3_2 H3C_2 0.9900
C3_2 H3D_2 0.9900
C4_2 H4D_2 0.9800
C4_2 H4E_2 0.9800
C4_2 H4F_2 0.9800
C5_2 C6_2 1.602(8)
C5_2 H5B_2 0.9900
C5_2 H5C_2 0.9900
C6_2 H6D_2 0.9800
C6_2 H6E_2 0.9800
C6_2 H6F_2 0.9800
C7_2 C8_2 1.606(8)
C7_2 H7C_2 0.9900
C7_2 H7D_2 0.9900
C8_2 H8D_2 0.9800
C8_2 H8E_2 0.9800
C8_2 H8F_2 0.9800
N1_3 C3_3 1.523(7)
N1_3 C7_3 1.525(8)
N1_3 C5_3 1.527(8)
N1_3 C1_3 1.528(8)
C1_3 C2_3 1.601(8)
C1_3 H1E_3 0.9900
C1_3 H1F_3 0.9900
C2_3 H2G_3 0.9800
C2_3 H2H_3 0.9800
C2_3 H2I_3 0.9800
C3_3 C4_3 1.601(8)
C3_3 H3E_3 0.9900
C3_3 H3F_3 0.9900
C4_3 H4G_3 0.9800
C4_3 H4H_3 0.9800
C4_3 H4I_3 0.9800
C5_3 C6_3 1.602(8)
C5_3 H5D_3 0.9900
C5_3 H5E_3 0.9900
C6_3 H6G_3 0.9800
C6_3 H6H_3 0.9800
C6_3 H6I_3 0.9800
C7_3 C8_3 1.614(8)
C7_3 H7E_3 0.9900
C7_3 H7F_3 0.9900
C8_3 H8G_3 0.9800
C8_3 H8H_3 0.9800
C8_3 H8I_3 0.9800

loop_
_platon_squeeze_void_nr
_platon_squeeze_void_average_x
_platon_squeeze_void_average_y
_platon_squeeze_void_average_z
_platon_squeeze_void_volume
_platon_squeeze_void_count_electrons
_platon_squeeze_void_content
1 0.000 0.139 0.750 327 100 '2(CH2Cl2) '
2 0.500 0.135 0.750 275 75 2(CH2Cl2)
3 0.500 0.361 0.250 327 100 2(CH2Cl2)
4 0.000 0.365 0.250 275 75 2(CH2Cl2)
5 0.000 0.635 0.750 275 75 2(CH2Cl2)
6 0.500 0.639 0.750 327 100 2(CH2Cl2)
7 0.000 0.861 0.250 327 100 2(CH2Cl2)
8 0.500 0.865 0.250 275 75 2(CH2Cl2)
